data_4037721
loop_
_publ_author_name
'Gurr, Joshua R.'
'Dai, Jingqiu'
'Philbin, Casey S.'
'Sartain, Hope T.'
'O'Donnell, Timothy J'
'Yoshida, Wesley Y.'
'Rheingold, Arnold L.'
'Williams, Philip G.'

_publ_section_title
;
 Tolyporphins L-R: Unusual Tetrapyrroles from a Brasilonema sp. of
 Cyanobacterium.
;
_journal_name_full 'The Journal of organic chemistry'
_journal_paper_doi 10.1021/acs.joc.9b01928
_journal_year 2019
_chemical_absolute_configuration ad
_chemical_formula_moiety 'C40 H46 N4 O10'
_chemical_formula_sum 'C40 H46 N4 O10'
_chemical_formula_weight 742.81
_space_group_crystal_system monoclinic
_space_group_IT_number 5
_space_group_name_Hall 'C 2y'
_space_group_name_H-M_alt 'C 1 2 1'
_atom_sites_solution_hydrogens mixed
_atom_sites_solution_primary direct
_audit_creation_date 2018-09-14
_audit_creation_method
;
Olex2 1.2-beta
(compiled 2018.05.29 svn.r3508 for OlexSys, GUI svn.r5506)
;
_cell_angle_alpha 90
_cell_angle_beta 105.632(2)
_cell_angle_gamma 90
_cell_formula_units_Z 16
_cell_length_a 49.8772(19)
_cell_length_b 13.6789(5)
_cell_length_c 26.9490(9)
_cell_measurement_reflns_used 9224
_cell_measurement_temperature 100
_cell_measurement_theta_max 64.922
_cell_measurement_theta_min 3.360
_cell_volume 17706.3(11)
_computing_cell_refinement 'SAINT V8.38A (Bruker, 2017)'
_computing_data_collection 'APEX2 v2014.9-0 (Bruker, 2014)'
_computing_data_reduction 'SAINT V8.38A (Bruker, 2017)'
_computing_molecular_graphics 'Olex2 (Dolomanov et al., 2009)'
_computing_publication_material 'Olex2 (Dolomanov et al., 2009)'
_computing_structure_refinement 'XL (Sheldrick, 2008)'
_computing_structure_solution 'ShelXT (Sheldrick, 2008)'
_diffrn_ambient_temperature 100.15
_diffrn_detector 'Bruker APEX-II CCD'
_diffrn_detector_area_resol_mean 7.9
_diffrn_detector_type 'CCD Area Detector'
_diffrn_measured_fraction_theta_full 0.988
_diffrn_measured_fraction_theta_max 0.988
_diffrn_measurement_device 'Kappa Four-Circle Diffractometer'
_diffrn_measurement_device_type 'Bruker APEX-II CCD'
_diffrn_measurement_method '\f and \w scans'
_diffrn_radiation_monochromator 'Double Bounce Multilayer Mirrors'
_diffrn_radiation_probe x-ray
_diffrn_radiation_type CuK\a
_diffrn_radiation_wavelength 1.54178
_diffrn_reflns_av_R_equivalents 0.0634
_diffrn_reflns_av_unetI/netI 0.0844
_diffrn_reflns_Laue_measured_fraction_full 0.988
_diffrn_reflns_Laue_measured_fraction_max 0.988
_diffrn_reflns_limit_h_max 57
_diffrn_reflns_limit_h_min -58
_diffrn_reflns_limit_k_max 16
_diffrn_reflns_limit_k_min -16
_diffrn_reflns_limit_l_max 31
_diffrn_reflns_limit_l_min -29
_diffrn_reflns_number 59855
_diffrn_reflns_point_group_measured_fraction_full 0.971
_diffrn_reflns_point_group_measured_fraction_max 0.971
_diffrn_reflns_theta_full 64.991
_diffrn_reflns_theta_max 64.991
_diffrn_reflns_theta_min 1.702
_diffrn_source 'Micro Focus Rotating Anode'
_diffrn_source_type 'Bruker FR-591'
_diffrn_standards_number 0
_exptl_absorpt_coefficient_mu 0.665
_exptl_absorpt_correction_T_max 0.7526
_exptl_absorpt_correction_T_min 0.5758
_exptl_absorpt_correction_type multi-scan
_exptl_absorpt_process_details
'SADABS-2016/2 (Bruker,2016/2) was used for absorption correction. wR2(int) was 0.1044 before and 0.0816 after correction. The Ratio of minimum to maximum transmission is 0.7651. The \l/2 correction factor is Not present.'
_exptl_crystal_colour blue
_exptl_crystal_colour_primary blue
_exptl_crystal_density_diffrn 1.115
_exptl_crystal_description block
_exptl_crystal_F_000 6304
_exptl_crystal_size_max 0.3
_exptl_crystal_size_mid 0.28
_exptl_crystal_size_min 0.26
_refine_diff_density_max 1.421
_refine_diff_density_min -0.893
_refine_diff_density_rms 0.105
_refine_ls_abs_structure_details
;
 Flack x determined using 5312 quotients [(I+)-(I-)]/[(I+)+(I-)]
 (Parsons, Flack and Wagner, Acta Cryst. B69 (2013) 249-259).
;
_refine_ls_abs_structure_Flack -0.13(14)
_refine_ls_extinction_method none
_refine_ls_goodness_of_fit_ref 1.407
_refine_ls_hydrogen_treatment constr
_refine_ls_matrix_type full
_refine_ls_number_parameters 2045
_refine_ls_number_reflns 28627
_refine_ls_number_restraints 1899
_refine_ls_restrained_S_all 1.373
_refine_ls_R_factor_all 0.1728
_refine_ls_R_factor_gt 0.1294
_refine_ls_shift/su_max 0.002
_refine_ls_shift/su_mean 0.000
_refine_ls_structure_factor_coef Fsqd
_refine_ls_weighting_details 'w=1/[\s^2^(Fo^2^)+(0.2000P)^2^] where P=(Fo^2^+2Fc^2^)/3'
_refine_ls_weighting_scheme calc
_refine_ls_wR_factor_gt 0.3600
_refine_ls_wR_factor_ref 0.4066
_reflns_Friedel_coverage 0.878
_reflns_Friedel_fraction_full 0.953
_reflns_Friedel_fraction_max 0.952
_reflns_number_gt 18637
_reflns_number_total 28627
_reflns_threshold_expression 'I > 2\s(I)'
_cod_data_source_file jo9b01928_si_003.cif
_cod_data_source_block c2_a_sq
_cod_depositor_comments
;
The following automatic conversions were performed:

data item '_diffrn_radiation_probe' value 'X-ray' was changed to
'x-ray' in accordance with the
/home/data/users/saulius/crontab/automatic-downloads/rss-feeds/ACS/lib/dictionaries/cif_core.dic
dictionary named 'cif_core.dic' version 2.4.2 last updated on
2011-04-26.

Automatic conversion script
Id: cif_fix_values 7556 2019-12-06 15:28:31Z antanas 
;
_cod_database_code 4037721
_shelx_shelxl_version_number 2017/1
_shelx_space_group_comment
;
The symmetry employed for this shelxl refinement is uniquely defined
by the following loop, which should always be used as a source of
symmetry information in preference to the above space-group names.
They are only intended as comments.
;
_shelx_estimated_absorpt_t_max 0.846
_shelx_estimated_absorpt_t_min 0.825
_olex2_refinement_description
;
1. Twinned data refinement
 Scales: 0.557(5)
 0.443(5)
2. Fixed Uiso
 At 1.2 times of:
  All C(H) groups, All C(H,H) groups, All N(H) groups
 At 1.5 times of:
  All C(H,H,H) groups, All O(H) groups
3. Restrained distances
 C130-C148
 1.5 with sigma of 0.001
 C61-C66
 1.5 with sigma of 0.001
 C153-C157
 1.5 with sigma of 0.001
 C167-C168
 1.54 with sigma of 0.005
 N3-C8
 1.4 with sigma of 0.002
 O37-C168
 2.4 with sigma of 0.003
4. Uiso/Uaniso restraints and constraints
Uanis(O37) = Uanis(C168)
5. Rigid body (RIGU) restrains
 All non-hydrogen atoms
 with sigma for 1-2 distances of 0.004 and sigma for 1-3 distances of 0.004
6. Others
 Fixed Sof: H130(0.5) H131(0.5) H140(0.5) H141(0.5) C147(0.5) H14A(0.5)
 H14B(0.5) H14C(0.5) C148(0.5) H14D(0.5) H14E(0.5) H14F(0.5) C149(0.5)
 H14G(0.5) H14H(0.5) H14I(0.5) C150(0.5) H15B(0.5) H15C(0.5) H15D(0.5) H9(0.5)
 H10(0.5) H19(0.5) H20(0.5) C21(0.5) H21A(0.5) H21B(0.5) H21C(0.5) C22(0.5)
 H22A(0.5) H22B(0.5) H22C(0.5) C23(0.5) H23A(0.5) H23B(0.5) H23C(0.5) C24(0.5)
 H24A(0.5) H24B(0.5) H24C(0.5) H51(0.5) H52(0.5) H61(0.5) H62(0.5) C63(0.5)
 H63A(0.5) H63B(0.5) H63C(0.5) C64(0.5) H64A(0.5) H64B(0.5) H64C(0.5) C65(0.5)
 H65A(0.5) H65B(0.5) H65C(0.5) C66(0.5) H66A(0.5) H66B(0.5) H66C(0.5) H93(0.5)
 H94(0.5) H103(0.5) H104(0.5) C105(0.5) H10B(0.5) H10C(0.5) H10D(0.5) C106(0.5)
 H10E(0.5) H10F(0.5) H10G(0.5) C107(0.5) H10H(0.5) H10I(0.5) H10J(0.5)
 C108(0.5) H10K(0.5) H10L(0.5) H10M(0.5)
 Fixed X: H15(0.59127) H20A(0.621931) C168(0.38815)
 Fixed Y: H15(0.95032) H20A(0.284419) C168(0.57776)
 Fixed Z: H15(0.507489) H20A(0.839669) C168(0.91178)
7.a Ternary CH refined with riding coordinates:
 C152(H152), C153(H153), C154(H154), C156(H156), C161(H161), C162(H162),
 C164(H164), C165(H165), C26(H26), C27(H27), C29(H29), C30(H30), C35(H35),
 C36(H36), C38(H38), C40(H40), C70(H70), C71(H71), C72(H72), C74(H74), C77(H77),
  C78(H78), C80(H80), C81(H81), C110(H110), C111(H111), C112(H112), C114(H114),
 C118(H118), C119(H119), C120(H120), C122(H122)
7.b Secondary CH2 refined with riding coordinates:
 C155(H15H,H15I), C163(H16D,H16E), C28(H28A,H28B), C39(H39A,H39B), C75(H75A,
 H75B), C79(H79A,H79B), C113(H11A,H11B), C123(H12E,H12F)
7.c Me refined with riding coordinates:
 C31(H31A,H31B,H31C), C65(H65A,H65B,H65C), C66(H66A,H66B,H66C), C73(H73A,H73B,
 H73C), C105(H10B,H10C,H10D)
7.d Aromatic/amide H refined with riding coordinates:
 N13(H13), N15(H15A), C128(H128), C130(H130), C131(H131), C133(H133),
 C138(H138), C140(H140), C141(H141), C143(H143), N1(H1), N3(H3), N6(H6),
 N8(H8A), N10(H10A), N12(H12A), C2(H2), C7(H7), C9(H9), C10(H10), C12(H12),
 C17(H17), C19(H19), C20(H20), C44(H44), C49(H49), C51(H51), C52(H52), C54(H54),
  C59(H59), C61(H61), C62(H62), C86(H86), C91(H91), C93(H93), C94(H94),
 C96(H96), C101(H101), C103(H103), C104(H104)
7.e Idealised Me refined as rotating group:
 C147(H14A,H14B,H14C), C148(H14D,H14E,H14F), C149(H14G,H14H,H14I), C150(H15B,
 H15C,H15D), C151(H15E,H15F,H15G), C157(H15J,H15K,H15L), C159(H15M,H15N,H15O),
 C160(H16A,H16B,H16C), C166(H16F,H16G,H16H), C168(H16I,H16J,H16K), C21(H21A,
 H21B,H21C), C22(H22A,H22B,H22C), C23(H23A,H23B,H23C), C24(H24A,H24B,H24C),
 C25(H25A,H25B,H25C), C33(H33A,H33B,H33C), C34(H34A,H34B,H34C), C37(H37A,H37B,
 H37C), C42(H42A,H42B,H42C), C63(H63A,H63B,H63C), C64(H64A,H64B,H64C), C67(H67A,
 H67B,H67C), C68(H68A,H68B,H68C), C76(H76A,H76B,H76C), C82(H82A,H82B,H82C),
 C84(H84A,H84B,H84C), C106(H10E,H10F,H10G), C107(H10H,H10I,H10J), C108(H10K,
 H10L,H10M), C109(H10N,H10O,H10P), C115(H11C,H11D,H11E), C117(H11F,H11G,H11H),
 C121(H12B,H12C,H12D), C124(H12G,H12H,H12I), C126(H12J,H12K,H12L)
7.f Idealised tetrahedral OH refined as rotating group:
 O5(H5), O8(H8), O25(H25), O26(H26A), O35(H35A), O40(H40A)
;
_platon_squeeze_void_probe_radius 1.20
_olex2_submission_special_instructions 'No special instructions were received'

loop_
_space_group_symop_operation_xyz
'x, y, z'
'-x, y, -z'
'x+1/2, y+1/2, z'
'-x+1/2, y+1/2, -z'

loop_
_atom_site_label
_atom_site_type_symbol
_atom_site_fract_x
_atom_site_fract_y
_atom_site_fract_z
_atom_site_U_iso_or_equiv
_atom_site_adp_type
_atom_site_occupancy
_atom_site_site_symmetry_order
_atom_site_calc_flag
_atom_site_refinement_flags_posn
_atom_site_refinement_flags_adp
_atom_site_refinement_flags_occupancy
_atom_site_disorder_assembly
_atom_site_disorder_group
O1 O 0.6684(4) 0.5517(16) 0.7710(8) 0.123(6) Uani 1 1 d . U . . .
O2 O 0.6834(3) 0.5915(11) 0.8568(7) 0.094(4) Uani 1 1 d . U . . .
O3 O 0.7356(4) 0.6896(14) 0.9394(7) 0.113(5) Uani 1 1 d . U . . .
O4 O 0.7192(3) 0.3808(11) 0.9231(6) 0.088(3) Uani 1 1 d . U . . .
O5 O 0.6668(6) 0.2913(15) 0.8564(10) 0.152(9) Uani 1 1 d . U . . .
H5 H 0.670987 0.323113 0.832891 0.228 Uiso 1 1 calc GR . . . .
O6 O 0.7357(4) 0.5467(13) 0.5435(6) 0.101(4) Uani 1 1 d . U . . .
O7 O 0.7190(3) 0.8589(11) 0.5472(6) 0.092(4) Uani 1 1 d . U . . .
O8 O 0.6672(6) 0.9555(17) 0.5559(13) 0.169(11) Uani 1 1 d . U . . .
H8 H 0.650547 0.973836 0.550341 0.254 Uiso 1 1 calc GR . . . .
O9 O 0.6837(3) 0.6424(12) 0.5796(6) 0.088(3) Uani 1 1 d . U . . .
O10 O 0.6676(5) 0.6822(15) 0.6427(8) 0.121(6) Uani 1 1 d . U . . .
O11 O 0.5281(3) 1.0014(8) 0.6935(5) 0.067(3) Uani 1 1 d . U . . .
O12 O 0.5856(3) 0.9606(10) 0.6846(5) 0.074(3) Uani 1 1 d . U . . .
O13 O 0.6134(4) 0.8245(14) 0.6964(6) 0.101(5) Uani 1 1 d . U . . .
O14 O 0.5511(3) 1.0096(11) 0.5496(6) 0.082(3) Uani 1 1 d . U . . .
O15 O 0.6042(6) 0.9568(19) 0.5348(8) 0.136(7) Uani 1 1 d . U . . .
H15 H 0.591270 0.950320 0.507489 0.203 Uiso 1 1 d R . . . .
O16 O 0.5282(3) 0.2329(9) 0.5849(5) 0.077(4) Uani 1 1 d . U . . .
O17 O 0.6105(5) 0.4169(14) 0.6696(9) 0.120(7) Uani 1 1 d . U . . .
O18 O 0.5858(3) 0.2795(9) 0.6540(5) 0.069(3) Uani 1 1 d . U . . .
O19 O 0.5493(3) 0.2271(10) 0.7515(5) 0.076(3) Uani 1 1 d . U . . .
O20 O 0.6066(8) 0.287(2) 0.8187(11) 0.191(13) Uani 1 1 d . U . . .
H20A H 0.621931 0.284419 0.839669 0.287 Uiso 1 1 d R . . . .
O21 O 0.3836(4) 0.8130(12) 0.8086(7) 0.095(4) Uani 1 1 d . U . . .
O22 O 0.4669(3) 0.9909(7) 0.8071(4) 0.062(3) Uani 1 1 d . U . . .
O23 O 0.4092(3) 0.9504(10) 0.8192(5) 0.075(3) Uani 1 1 d . U . . .
O24 O 0.4454(4) 0.9914(9) 0.9532(5) 0.081(4) Uani 1 1 d . U . . .
O25 O 0.3916(7) 0.9455(13) 0.9720(10) 0.146(9) Uani 1 1 d . U . . .
H25 H 0.378333 0.955302 0.985002 0.219 Uiso 1 1 calc GR . . . .
O26 O 0.3807(5) 0.2876(12) 0.6767(7) 0.123(7) Uani 1 1 d . U . . .
H26A H 0.387734 0.337170 0.693716 0.184 Uiso 1 1 calc GR . . . .
O27 O 0.4417(3) 0.2261(11) 0.7411(5) 0.084(4) Uani 1 1 d . U . . .
O28 O 0.3835(4) 0.4028(12) 0.8323(8) 0.102(5) Uani 1 1 d . U . . .
O29 O 0.4082(3) 0.2644(8) 0.8430(5) 0.068(3) Uani 1 1 d . U . . .
O30 O 0.4662(3) 0.2203(7) 0.9112(5) 0.072(3) Uani 1 1 d . U . . .
O31 O 0.3934(4) 0.4720(12) 0.7100(7) 0.108(5) Uani 1 1 d . U . . .
O32 O 0.3669(4) 0.5758(10) 0.6541(6) 0.098(4) Uani 1 1 d . U . . .
O33 O 0.3169(5) 0.7416(12) 0.5927(6) 0.123(7) Uani 1 1 d . U . . .
O34 O 0.3123(4) 0.4349(11) 0.5594(5) 0.101(4) Uani 1 1 d . U . . .
O35 O 0.3584(7) 0.2902(14) 0.5699(9) 0.143(8) Uani 1 1 d . U . . .
H35A H 0.354279 0.247157 0.546830 0.214 Uiso 1 1 calc GR . . . .
O36 O 0.3970(8) 0.764(2) 0.9489(17) 0.237(19) Uani 1 1 d . U . . .
O37 O 0.3662(5) 0.6585(14) 0.9694(7) 0.136(6) Uani 1 1 d D U . . .
O38 O 0.3171(5) 0.5009(12) 0.9755(6) 0.115(6) Uani 1 1 d . U . . .
O39 O 0.3127(4) 0.7930(13) 1.0027(6) 0.104(4) Uani 1 1 d . U . . .
O40 O 0.3578(6) 0.9391(13) 1.0379(8) 0.127(7) Uani 1 1 d . U . . .
H40A H 0.351116 0.983454 1.052597 0.191 Uiso 1 1 calc GR . . . .
N13 N 0.3159(3) 0.4667(10) 0.7799(5) 0.064(3) Uani 1 1 d . U . . .
H13 H 0.316349 0.530986 0.781051 0.077 Uiso 1 1 calc R . . . .
N14 N 0.3148(3) 0.6214(10) 0.7069(6) 0.071(3) Uani 1 1 d . U . . .
N15 N 0.3148(3) 0.7744(9) 0.7880(5) 0.063(3) Uani 1 1 d . U . . .
H15A H 0.314220 0.710099 0.788168 0.076 Uiso 1 1 calc R . . . .
N16 N 0.3144(3) 0.6207(10) 0.8589(5) 0.063(3) Uani 1 1 d . U . . .
C127 C 0.3156(5) 0.7013(11) 0.6827(7) 0.072(4) Uani 1 1 d . U . . .
C128 C 0.3166(4) 0.8000(12) 0.6970(7) 0.067(4) Uani 1 1 d . U . . .
H128 H 0.317199 0.847737 0.671750 0.081 Uiso 1 1 calc R . . . .
C129 C 0.3167(3) 0.8321(11) 0.7457(6) 0.061(3) Uani 1 1 d . U . . .
C130 C 0.3156(4) 0.9286(11) 0.7634(7) 0.072(4) Uani 1 1 d D U . . .
H130 H 0.316522 0.985405 0.743640 0.086 Uiso 0.5 1 calc R . P A 2
C131 C 0.3131(4) 0.9302(12) 0.8124(7) 0.072(4) Uani 1 1 d . U . . .
H131 H 0.311099 0.986089 0.832033 0.087 Uiso 0.5 1 calc R . P B 1
C132 C 0.3139(4) 0.8320(12) 0.8279(7) 0.064(3) Uani 1 1 d . U . . .
C133 C 0.3115(5) 0.7920(14) 0.8741(7) 0.077(5) Uani 1 1 d . U . . .
H133 H 0.309695 0.838911 0.898921 0.092 Uiso 1 1 calc R . . . .
C134 C 0.3113(4) 0.6983(14) 0.8897(6) 0.072(4) Uani 1 1 d . U . . .
C135 C 0.3074(5) 0.6620(18) 0.9412(8) 0.089(4) Uani 1 1 d . U . . .
C136 C 0.3134(5) 0.5587(14) 0.9403(7) 0.077(4) Uani 1 1 d . U . . .
C137 C 0.3149(4) 0.5363(11) 0.8861(6) 0.060(3) Uani 1 1 d . U . . .
C138 C 0.3169(4) 0.4429(12) 0.8707(6) 0.061(3) Uani 1 1 d . U . . .
H138 H 0.318403 0.393687 0.896211 0.073 Uiso 1 1 calc R . . . .
C139 C 0.3170(4) 0.4098(10) 0.8198(6) 0.060(3) Uani 1 1 d . U . . .
C140 C 0.3176(4) 0.3101(12) 0.8032(8) 0.075(4) Uani 1 1 d . U . . .
H140 H 0.319478 0.253760 0.824434 0.090 Uiso 0.5 1 calc R . P C 2
C141 C 0.3149(5) 0.3107(13) 0.7526(8) 0.083(5) Uani 1 1 d . U . . .
H141 H 0.313805 0.254390 0.731509 0.099 Uiso 0.5 1 calc R . P D 1
C142 C 0.3141(4) 0.4108(12) 0.7350(7) 0.071(4) Uani 1 1 d . U . . .
C143 C 0.3120(5) 0.4441(15) 0.6860(8) 0.082(5) Uani 1 1 d . U . . .
H143 H 0.310210 0.397036 0.659396 0.098 Uiso 1 1 calc R . . . .
C144 C 0.3123(4) 0.5402(12) 0.6732(7) 0.068(4) Uani 1 1 d . U . . .
C145 C 0.3087(5) 0.5721(14) 0.6184(7) 0.082(4) Uani 1 1 d . U . . .
C146 C 0.3141(5) 0.6838(14) 0.6260(8) 0.086(5) Uani 1 1 d . U . . .
C147 C 0.3129(11) 1.016(2) 0.8384(18) 0.092(12) Uani 0.5 1 d . U P E 2
H14A H 0.329460 1.019351 0.867864 0.138 Uiso 0.5 1 calc GR . P E 2
H14B H 0.296144 1.019426 0.850648 0.138 Uiso 0.5 1 calc GR . P E 2
H14C H 0.313062 1.071305 0.815225 0.138 Uiso 0.5 1 calc GR . P E 2
C148 C 0.3174(8) 1.0131(14) 0.7290(10) 0.073(9) Uani 0.5 1 d D U P F 1
H14D H 0.332549 1.056669 0.746741 0.109 Uiso 0.5 1 calc GR . P F 1
H14E H 0.299765 1.049215 0.720509 0.109 Uiso 0.5 1 calc GR . P F 1
H14F H 0.321025 0.988711 0.697237 0.109 Uiso 0.5 1 calc GR . P F 1
C149 C 0.3131(9) 0.2314(18) 0.8360(14) 0.083(10) Uani 0.5 1 d . U P G 1
H14G H 0.327695 0.232790 0.868654 0.125 Uiso 0.5 1 calc GR . P G 1
H14H H 0.313633 0.168573 0.818795 0.125 Uiso 0.5 1 calc GR . P G 1
H14I H 0.294860 0.239450 0.842789 0.125 Uiso 0.5 1 calc GR . P G 1
C150 C 0.3175(11) 0.227(2) 0.7196(14) 0.092(13) Uani 0.5 1 d . U P H 2
H15B H 0.337099 0.207400 0.727095 0.139 Uiso 0.5 1 calc GR . P H 2
H15C H 0.310789 0.246162 0.683310 0.139 Uiso 0.5 1 calc GR . P H 2
H15D H 0.306410 0.172263 0.726497 0.139 Uiso 0.5 1 calc GR . P H 2
C151 C 0.2768(6) 0.5655(19) 0.5871(8) 0.099(6) Uani 1 1 d . U . . .
H15E H 0.274233 0.594246 0.552783 0.149 Uiso 1 1 calc GR . . . .
H15F H 0.265460 0.601325 0.605583 0.149 Uiso 1 1 calc GR . . . .
H15G H 0.270979 0.496819 0.583521 0.149 Uiso 1 1 calc GR . . . .
C152 C 0.3234(6) 0.5187(16) 0.5859(8) 0.094(5) Uani 1 1 d . U . . .
H152 H 0.325115 0.566340 0.558800 0.113 Uiso 1 1 calc R . . . .
C153 C 0.3242(6) 0.4092(17) 0.5186(9) 0.123(7) Uani 1 1 d D U . . .
H153 H 0.324164 0.467833 0.496435 0.148 Uiso 1 1 calc R . . . .
C154 C 0.3582(7) 0.3765(19) 0.5484(10) 0.119(6) Uani 1 1 d . U . . .
H154 H 0.368439 0.371285 0.521386 0.143 Uiso 1 1 calc R . . . .
C155 C 0.3695(7) 0.460(2) 0.5816(11) 0.115(7) Uani 1 1 d . U . . .
H15H H 0.389076 0.444553 0.599562 0.138 Uiso 1 1 calc R . . . .
H15I H 0.370002 0.516396 0.558557 0.138 Uiso 1 1 calc R . . . .
C156 C 0.3565(6) 0.4948(15) 0.6203(8) 0.095(5) Uani 1 1 d . U . . .
H156 H 0.355598 0.437485 0.642816 0.114 Uiso 1 1 calc R . . . .
C157 C 0.3055(8) 0.332(2) 0.4876(11) 0.166(13) Uani 1 1 d D U . . .
H15J H 0.304998 0.275589 0.509524 0.249 Uiso 1 1 calc GR . . . .
H15K H 0.312708 0.312375 0.458697 0.249 Uiso 1 1 calc GR . . . .
H15L H 0.286702 0.358856 0.474386 0.249 Uiso 1 1 calc GR . . . .
C158 C 0.3854(5) 0.5510(15) 0.6963(9) 0.083(4) Uani 1 1 d . U . . .
C159 C 0.3908(6) 0.628(2) 0.7309(10) 0.115(8) Uani 1 1 d . U . . .
H15M H 0.400687 0.603414 0.765161 0.172 Uiso 1 1 calc GR . . . .
H15N H 0.373157 0.657716 0.732479 0.172 Uiso 1 1 calc GR . . . .
H15O H 0.402264 0.676729 0.719756 0.172 Uiso 1 1 calc GR . . . .
C160 C 0.2754(6) 0.674(2) 0.9408(10) 0.106(6) Uani 1 1 d . U . . .
H16A H 0.272485 0.739734 0.953217 0.160 Uiso 1 1 calc GR . . . .
H16B H 0.270603 0.624981 0.963344 0.160 Uiso 1 1 calc GR . . . .
H16C H 0.263587 0.665735 0.905604 0.160 Uiso 1 1 calc GR . . . .
C161 C 0.3266(6) 0.7124(17) 0.9912(8) 0.096(5) Uani 1 1 d . U . . .
H161 H 0.329141 0.665019 1.020370 0.115 Uiso 1 1 calc R . . . .
C162 C 0.3537(6) 0.7418(16) 0.9878(9) 0.096(5) Uani 1 1 d . U . . .
H162 H 0.352361 0.798964 0.964142 0.115 Uiso 1 1 calc R . . . .
C163 C 0.3716(8) 0.766(3) 1.0422(12) 0.144(9) Uani 1 1 d . U . . .
H16D H 0.390173 0.790285 1.041201 0.173 Uiso 1 1 calc R . . . .
H16E H 0.373978 0.708262 1.064843 0.173 Uiso 1 1 calc R . . . .
C164 C 0.3552(7) 0.847(2) 1.0613(10) 0.119(6) Uani 1 1 d . U . . .
H164 H 0.364043 0.855075 1.099099 0.143 Uiso 1 1 calc R . . . .
C165 C 0.3274(7) 0.8240(19) 1.0557(9) 0.110(6) Uani 1 1 d . U . . .
H165 H 0.326694 0.768777 1.079610 0.132 Uiso 1 1 calc R . . . .
C166 C 0.3085(7) 0.9101(18) 1.0670(8) 0.116(8) Uani 1 1 d . U . . .
H16F H 0.292038 0.917461 1.037622 0.174 Uiso 1 1 calc GR . . . .
H16G H 0.319170 0.971222 1.072206 0.174 Uiso 1 1 calc GR . . . .
H16H H 0.302675 0.894834 1.098019 0.174 Uiso 1 1 calc GR . . . .
C167 C 0.3828(10) 0.658(2) 0.9482(13) 0.155(11) Uani 1 1 d D U . . .
C168 C 0.388150 0.577760 0.911780 0.136(6) Uani 1 1 d D U . . .
H16I H 0.391978 0.608371 0.881527 0.204 Uiso 1 1 calc GR . . . .
H16J H 0.371686 0.535809 0.900763 0.204 Uiso 1 1 calc GR . . . .
H16K H 0.404202 0.538249 0.929871 0.204 Uiso 1 1 calc GR . . . .
N1 N 0.7453(3) 0.7725(11) 0.7554(6) 0.069(3) Uani 1 1 d . U . . .
H1 H 0.745824 0.708683 0.751699 0.083 Uiso 1 1 calc R . . . .
N2 N 0.7450(3) 0.6034(12) 0.8242(6) 0.078(4) Uani 1 1 d . U . . .
N3 N 0.7440(4) 0.4685(10) 0.7398(5) 0.072(4) Uani 1 1 d D U . . .
H3 H 0.743204 0.532267 0.743692 0.086 Uiso 1 1 calc R . . . .
N4 N 0.7439(3) 0.6368(12) 0.6711(6) 0.074(3) Uani 1 1 d . U . . .
N5 N 0.5334(3) 0.7724(9) 0.6384(5) 0.057(3) Uani 1 1 d . U . . .
N6 N 0.5340(3) 0.6201(10) 0.5636(5) 0.059(3) Uani 1 1 d . U . . .
H6 H 0.533699 0.621061 0.596101 0.071 Uiso 1 1 calc R . . . .
N7 N 0.5302(3) 0.4651(9) 0.6401(5) 0.055(3) Uani 1 1 d . U . . .
N8 N 0.5310(3) 0.6232(9) 0.7161(5) 0.056(3) Uani 1 1 d . U . . .
H8A H 0.531211 0.622914 0.683527 0.067 Uiso 1 1 calc R . . . .
N9 N 0.4636(3) 0.7567(8) 0.8602(4) 0.048(3) Uani 1 1 d . U . . .
N10 N 0.4640(3) 0.6024(8) 0.9360(4) 0.044(2) Uani 1 1 d . U . . .
H10A H 0.464006 0.603097 0.903391 0.052 Uiso 1 1 calc R . . . .
N11 N 0.4636(3) 0.4544(8) 0.8561(4) 0.047(3) Uani 1 1 d . U . . .
N12 N 0.4626(3) 0.6080(7) 0.7794(4) 0.049(3) Uani 1 1 d . U . . .
H12A H 0.464288 0.606733 0.812740 0.059 Uiso 1 1 calc R . . . .
C1 C 0.7450(4) 0.8195(14) 0.8013(7) 0.072(4) Uani 1 1 d . U . . .
C2 C 0.7440(5) 0.7755(15) 0.8464(8) 0.083(5) Uani 1 1 d . U . . .
H2 H 0.744213 0.817502 0.874586 0.099 Uiso 1 1 calc R . . . .
C3 C 0.7429(5) 0.6767(16) 0.8551(9) 0.088(5) Uani 1 1 d . U . . .
C4 C 0.7389(4) 0.6414(13) 0.9058(8) 0.076(4) Uani 1 1 d . U . . .
C5 C 0.7397(5) 0.5309(14) 0.9038(8) 0.079(4) Uani 1 1 d . U . . .
C6 C 0.7434(4) 0.5205(14) 0.8468(7) 0.073(4) Uani 1 1 d . U . . .
C7 C 0.7432(5) 0.4256(15) 0.8276(8) 0.081(5) Uani 1 1 d . U . . .
H7 H 0.741576 0.373744 0.850095 0.097 Uiso 1 1 calc R . . . .
C8 C 0.7451(4) 0.3995(10) 0.7786(6) 0.064(4) Uani 1 1 d D U . . .
C9 C 0.7445(5) 0.3052(12) 0.7563(8) 0.077(5) Uani 1 1 d . U . . .
H9 H 0.744147 0.244845 0.773635 0.093 Uiso 0.5 1 calc R . P I 2
C10 C 0.7444(5) 0.3151(14) 0.7079(9) 0.083(5) Uani 1 1 d . U . . .
H10 H 0.744454 0.261902 0.685233 0.099 Uiso 0.5 1 calc R . P J 1
C11 C 0.7443(4) 0.4197(13) 0.6925(7) 0.074(4) Uani 1 1 d . U . . .
C12 C 0.7425(4) 0.4617(13) 0.6483(6) 0.069(4) Uani 1 1 d . U . . .
H12 H 0.740988 0.417521 0.620510 0.083 Uiso 1 1 calc R . . . .
C13 C 0.7425(4) 0.5597(13) 0.6348(8) 0.071(4) Uani 1 1 d . U . . .
C14 C 0.7396(5) 0.5937(15) 0.5836(8) 0.083(4) Uani 1 1 d . U . . .
C15 C 0.7407(5) 0.7102(17) 0.5872(8) 0.083(4) Uani 1 1 d . U . . .
C16 C 0.7430(4) 0.7263(12) 0.6429(7) 0.067(4) Uani 1 1 d . U . . .
C17 C 0.7448(4) 0.8118(13) 0.6657(7) 0.070(4) Uani 1 1 d . U . . .
H17 H 0.746555 0.863828 0.643412 0.084 Uiso 1 1 calc R . . . .
C18 C 0.7447(4) 0.8443(12) 0.7137(7) 0.073(4) Uani 1 1 d . U . . .
C19 C 0.7457(5) 0.9331(13) 0.7377(9) 0.082(5) Uani 1 1 d . U . . .
H19 H 0.747179 0.994525 0.722180 0.098 Uiso 0.5 1 calc R . P K 1
C20 C 0.7443(5) 0.9203(14) 0.7878(9) 0.086(5) Uani 1 1 d . U . . .
H20 H 0.743029 0.972290 0.810412 0.104 Uiso 0.5 1 calc R . P L 2
C21 C 0.7431(16) 1.021(3) 0.709(3) 0.14(2) Uani 0.5 1 d . U P M 2
H21A H 0.726765 1.016473 0.678666 0.217 Uiso 0.5 1 calc GR . P M 2
H21B H 0.759815 1.030925 0.696811 0.217 Uiso 0.5 1 calc GR . P M 2
H21C H 0.740730 1.076353 0.730162 0.217 Uiso 0.5 1 calc GR . P M 2
C22 C 0.7448(11) 0.994(3) 0.8278(19) 0.102(14) Uani 0.5 1 d . U P N 1
H22A H 0.763432 0.996374 0.851846 0.153 Uiso 0.5 1 calc GR . P N 1
H22B H 0.731193 0.976075 0.846652 0.153 Uiso 0.5 1 calc GR . P N 1
H22C H 0.740044 1.058027 0.811732 0.153 Uiso 0.5 1 calc GR . P N 1
C23 C 0.7419(11) 0.215(2) 0.7820(16) 0.089(12) Uani 0.5 1 d . U P O 1
H23A H 0.757268 0.208958 0.813298 0.134 Uiso 0.5 1 calc GR . P O 1
H23B H 0.742432 0.159870 0.758927 0.134 Uiso 0.5 1 calc GR . P O 1
H23C H 0.724135 0.214109 0.791092 0.134 Uiso 0.5 1 calc GR . P O 1
C24 C 0.7418(11) 0.228(3) 0.6662(17) 0.094(12) Uani 0.5 1 d . U P P 2
H24A H 0.753710 0.173375 0.682053 0.141 Uiso 0.5 1 calc GR . P P 2
H24B H 0.747692 0.252235 0.636518 0.141 Uiso 0.5 1 calc GR . P P 2
H24C H 0.722410 0.206114 0.654697 0.141 Uiso 0.5 1 calc GR . P P 2
C25 C 0.7662(5) 0.4971(15) 0.9452(7) 0.083(5) Uani 1 1 d . U . . .
H25A H 0.765910 0.425758 0.948556 0.125 Uiso 1 1 calc GR . . . .
H25B H 0.766588 0.527320 0.978347 0.125 Uiso 1 1 calc GR . . . .
H25C H 0.782758 0.516732 0.934768 0.125 Uiso 1 1 calc GR . . . .
C26 C 0.7146(5) 0.4822(14) 0.9117(8) 0.083(4) Uani 1 1 d . U . . .
H26 H 0.711256 0.512652 0.943211 0.099 Uiso 1 1 calc R . . . .
C27 C 0.6873(5) 0.4904(14) 0.8698(9) 0.091(5) Uani 1 1 d . U . . .
H27 H 0.689463 0.454658 0.838796 0.110 Uiso 1 1 calc R . . . .
C28 C 0.6653(5) 0.4479(17) 0.8844(11) 0.099(6) Uani 1 1 d . U . . .
H28A H 0.648220 0.454186 0.855498 0.119 Uiso 1 1 calc R . . . .
H28B H 0.662220 0.484772 0.913964 0.119 Uiso 1 1 calc R . . . .
C29 C 0.6691(7) 0.350(2) 0.8980(13) 0.129(9) Uiso 1 1 d . U . . .
H29 H 0.654086 0.330688 0.914227 0.154 Uiso 1 1 calc R . . . .
C30 C 0.6966(5) 0.3392(17) 0.9385(9) 0.093(5) Uani 1 1 d . U . . .
H30 H 0.694992 0.376014 0.969603 0.111 Uiso 1 1 calc R . . . .
C31 C 0.7079(7) 0.2329(18) 0.9575(12) 0.117(8) Uani 1 1 d . U . . .
H31A H 0.693619 0.197363 0.969118 0.176 Uiso 1 1 calc R . . . .
H31B H 0.712094 0.197331 0.928914 0.176 Uiso 1 1 calc R . . . .
H31C H 0.724790 0.238596 0.985997 0.176 Uiso 1 1 calc R . . . .
C32 C 0.6730(7) 0.616(2) 0.8065(12) 0.120(8) Uani 1 1 d . U . . .
C33 C 0.6679(7) 0.723(2) 0.7985(12) 0.137(12) Uani 1 1 d . U . . .
H33A H 0.659519 0.748432 0.824887 0.205 Uiso 1 1 calc GR . . . .
H33B H 0.655172 0.734395 0.764276 0.205 Uiso 1 1 calc GR . . . .
H33C H 0.685552 0.756611 0.801043 0.205 Uiso 1 1 calc GR . . . .
C34 C 0.7653(5) 0.743(2) 0.5727(10) 0.106(7) Uani 1 1 d . U . . .
H34A H 0.769602 0.810829 0.584319 0.159 Uiso 1 1 calc GR . . . .
H34B H 0.761820 0.740202 0.535174 0.159 Uiso 1 1 calc GR . . . .
H34C H 0.781172 0.701141 0.588912 0.159 Uiso 1 1 calc GR . . . .
C35 C 0.7143(5) 0.7572(15) 0.5518(8) 0.080(4) Uani 1 1 d . U . . .
H35 H 0.710958 0.727248 0.516839 0.097 Uiso 1 1 calc R . . . .
C36 C 0.6967(6) 0.9041(16) 0.5062(12) 0.103(6) Uani 1 1 d . U . . .
H36 H 0.697153 0.871962 0.473122 0.124 Uiso 1 1 calc R . . . .
C37 C 0.7053(6) 1.0107(18) 0.5026(13) 0.114(8) Uani 1 1 d . U . . .
H37A H 0.711055 1.039237 0.537235 0.171 Uiso 1 1 calc GR . . . .
H37B H 0.689580 1.047765 0.481329 0.171 Uiso 1 1 calc GR . . . .
H37C H 0.720936 1.013454 0.486981 0.171 Uiso 1 1 calc GR . . . .
C38 C 0.6699(6) 0.8877(16) 0.5125(14) 0.116(7) Uani 1 1 d . U . . .
H38 H 0.655941 0.908309 0.480110 0.140 Uiso 1 1 calc R . . . .
C39 C 0.6631(5) 0.7831(16) 0.5248(10) 0.097(6) Uani 1 1 d . U . . .
H39A H 0.660701 0.741628 0.493827 0.117 Uiso 1 1 calc R . . . .
H39B H 0.645449 0.782346 0.534940 0.117 Uiso 1 1 calc R . . . .
C40 C 0.6878(5) 0.7398(17) 0.5710(9) 0.089(5) Uani 1 1 d . U . . .
H40 H 0.689218 0.778091 0.603224 0.107 Uiso 1 1 calc R . . . .
C41 C 0.6739(7) 0.631(2) 0.6161(13) 0.116(8) Uani 1 1 d . U . . .
C42 C 0.6691(7) 0.516(2) 0.6260(13) 0.120(9) Uani 1 1 d . U . . .
H42A H 0.676043 0.502186 0.662901 0.180 Uiso 1 1 calc GR . . . .
H42B H 0.679233 0.476511 0.606835 0.180 Uiso 1 1 calc GR . . . .
H42C H 0.649210 0.501322 0.614321 0.180 Uiso 1 1 calc GR . . . .
C43 C 0.5339(4) 0.5379(12) 0.5353(7) 0.063(4) Uani 1 1 d . U . . .
C44 C 0.5328(5) 0.4427(13) 0.5511(7) 0.070(4) Uani 1 1 d . U . . .
H44 H 0.533735 0.394007 0.526525 0.083 Uiso 1 1 calc R . . . .
C45 C 0.5307(3) 0.4103(10) 0.5958(6) 0.052(3) Uani 1 1 d . U . . .
C46 C 0.5300(4) 0.3037(12) 0.6136(6) 0.058(3) Uani 1 1 d . U . . .
C47 C 0.5284(4) 0.2970(11) 0.6652(6) 0.057(3) Uani 1 1 d . U . . .
C48 C 0.5297(3) 0.4090(11) 0.6800(6) 0.051(3) Uani 1 1 d . U . . .
C49 C 0.5297(4) 0.4418(10) 0.7300(6) 0.055(3) Uani 1 1 d . U . . .
H49 H 0.529188 0.393427 0.755006 0.066 Uiso 1 1 calc R . . . .
C50 C 0.5303(4) 0.5388(10) 0.7452(6) 0.054(3) Uani 1 1 d . U . . .
C51 C 0.5304(5) 0.5740(12) 0.7954(7) 0.067(4) Uani 1 1 d . U . . .
H51 H 0.529851 0.533770 0.823908 0.080 Uiso 0.5 1 calc R . P Q 1
C52 C 0.5312(5) 0.6717(11) 0.7963(7) 0.067(5) Uani 1 1 d . U . . .
H52 H 0.531734 0.711758 0.825329 0.081 Uiso 0.5 1 calc R . P R 2
C53 C 0.5312(4) 0.7066(11) 0.7449(6) 0.060(4) Uani 1 1 d . U . . .
C54 C 0.5311(4) 0.8016(11) 0.7268(6) 0.056(3) Uani 1 1 d . U . . .
H54 H 0.530479 0.852052 0.750667 0.067 Uiso 1 1 calc R . . . .
C55 C 0.5318(3) 0.8310(11) 0.6791(6) 0.051(3) Uani 1 1 d . U . . .
C56 C 0.5302(4) 0.9367(11) 0.6656(7) 0.059(4) Uani 1 1 d . U . . .
C57 C 0.5305(4) 0.9367(11) 0.6077(6) 0.058(3) Uani 1 1 d . U . . .
C58 C 0.5333(4) 0.8319(11) 0.5991(7) 0.058(3) Uani 1 1 d . U . . .
C59 C 0.5338(4) 0.7954(13) 0.5513(7) 0.067(4) Uani 1 1 d . U . . .
H59 H 0.533343 0.843725 0.525762 0.080 Uiso 1 1 calc R . . . .
C60 C 0.5348(4) 0.6999(11) 0.5347(6) 0.055(3) Uani 1 1 d . U . . .
C61 C 0.5365(5) 0.6653(12) 0.4845(7) 0.072(5) Uani 1 1 d D U . . .
H61 H 0.538615 0.703932 0.456460 0.086 Uiso 0.5 1 calc R . P S 1
C62 C 0.5346(6) 0.5666(14) 0.4861(8) 0.082(6) Uani 1 1 d . U . . .
H62 H 0.533879 0.523670 0.458109 0.098 Uiso 0.5 1 calc R . P T 2
C63 C 0.5316(6) 0.5105(15) 0.8368(9) 0.045(6) Uani 0.5 1 d . U P U 2
H63A H 0.541844 0.451336 0.832711 0.067 Uiso 0.5 1 calc GR . P U 2
H63B H 0.512639 0.492731 0.837524 0.067 Uiso 0.5 1 calc GR . P U 2
H63C H 0.541077 0.543025 0.869187 0.067 Uiso 0.5 1 calc GR . P U 2
C64 C 0.5369(13) 0.727(5) 0.844(2) 0.12(2) Uani 0.5 1 d . U P V 1
H64A H 0.533423 0.685903 0.871753 0.187 Uiso 0.5 1 calc GR . P V 1
H64B H 0.524590 0.784597 0.839617 0.187 Uiso 0.5 1 calc GR . P V 1
H64C H 0.556312 0.748904 0.854195 0.187 Uiso 0.5 1 calc GR . P V 1
C65 C 0.5307(19) 0.515(3) 0.4413(17) 0.15(3) Uani 0.5 1 d . U P W 1
H65A H 0.529724 0.444686 0.448629 0.223 Uiso 0.5 1 calc R . P W 1
H65B H 0.513308 0.535269 0.416855 0.223 Uiso 0.5 1 calc R . P W 1
H65C H 0.546313 0.526576 0.426497 0.223 Uiso 0.5 1 calc R . P W 1
C66 C 0.5415(11) 0.738(2) 0.4461(13) 0.109(18) Uani 0.5 1 d D U P X 2
H66A H 0.541414 0.804007 0.459760 0.163 Uiso 0.5 1 calc R . P X 2
H66B H 0.559615 0.724619 0.439677 0.163 Uiso 0.5 1 calc R . P X 2
H66C H 0.526787 0.731588 0.413792 0.163 Uiso 0.5 1 calc R . P X 2
C67 C 0.5015(5) 0.2567(12) 0.6731(9) 0.076(5) Uani 1 1 d . U . . .
H67A H 0.485785 0.296263 0.653614 0.115 Uiso 1 1 calc GR . . . .
H67B H 0.502266 0.258832 0.709818 0.115 Uiso 1 1 calc GR . . . .
H67C H 0.499006 0.188887 0.660946 0.115 Uiso 1 1 calc GR . . . .
C68 C 0.6037(5) 0.3374(17) 0.5868(9) 0.087(6) Uani 1 1 d . U . . .
H68A H 0.614540 0.278948 0.583882 0.131 Uiso 1 1 calc GR . . . .
H68B H 0.612593 0.395049 0.576467 0.131 Uiso 1 1 calc GR . . . .
H68C H 0.584783 0.330697 0.564189 0.131 Uiso 1 1 calc GR . . . .
C69 C 0.6026(5) 0.3485(18) 0.6385(11) 0.089(5) Uani 1 1 d . U . . .
C70 C 0.5826(4) 0.2795(13) 0.7029(7) 0.067(3) Uani 1 1 d . U . . .
H70 H 0.584967 0.346914 0.717806 0.080 Uiso 1 1 calc R . . . .
C71 C 0.5528(4) 0.2395(11) 0.6997(7) 0.062(3) Uani 1 1 d . U . . .
H71 H 0.551861 0.172502 0.684530 0.074 Uiso 1 1 calc R . . . .
C72 C 0.5671(5) 0.1608(16) 0.7786(9) 0.091(5) Uani 1 1 d . U . . .
H72 H 0.563492 0.095014 0.761929 0.109 Uiso 1 1 calc R . . . .
C73 C 0.5644(10) 0.157(4) 0.8321(15) 0.24(3) Uani 1 1 d . U . . .
H73A H 0.577421 0.108310 0.851911 0.360 Uiso 1 1 calc R . . . .
H73B H 0.568664 0.221180 0.848289 0.360 Uiso 1 1 calc R . . . .
H73C H 0.545315 0.138344 0.831485 0.360 Uiso 1 1 calc R . . . .
C74 C 0.6000(6) 0.191(2) 0.7887(9) 0.099(5) Uani 1 1 d . U . . .
H74 H 0.612265 0.137919 0.807475 0.119 Uiso 1 1 calc R . . . .
C75 C 0.6052(5) 0.2074(19) 0.7365(8) 0.085(5) Uani 1 1 d . U . . .
H75A H 0.604308 0.143954 0.718434 0.102 Uiso 1 1 calc R . . . .
H75B H 0.623980 0.235242 0.740973 0.102 Uiso 1 1 calc R . . . .
C76 C 0.5025(4) 0.9808(10) 0.5807(7) 0.066(4) Uani 1 1 d . U . . .
H76A H 0.499007 0.972261 0.543402 0.099 Uiso 1 1 calc GR . . . .
H76B H 0.502634 1.050700 0.588794 0.099 Uiso 1 1 calc GR . . . .
H76C H 0.487889 0.948064 0.592473 0.099 Uiso 1 1 calc GR . . . .
C77 C 0.5542(4) 0.9988(13) 0.6021(7) 0.070(4) Uani 1 1 d . U . . .
H77 H 0.552453 1.064666 0.617017 0.084 Uiso 1 1 calc R . . . .
C78 C 0.5829(5) 0.9587(15) 0.6279(8) 0.074(4) Uani 1 1 d . U . . .
H78 H 0.585257 0.891004 0.615693 0.089 Uiso 1 1 calc R . . . .
C79 C 0.6046(5) 1.0287(19) 0.6170(9) 0.090(5) Uani 1 1 d . U . . .
H79A H 0.623561 1.004033 0.633337 0.107 Uiso 1 1 calc R . . . .
H79B H 0.602665 1.094082 0.631478 0.107 Uiso 1 1 calc R . . . .
C80 C 0.5999(6) 1.036(2) 0.5585(9) 0.102(6) Uani 1 1 d . U . . .
H80 H 0.613300 1.086042 0.552612 0.123 Uiso 1 1 calc R . . . .
C81 C 0.5705(6) 1.081(2) 0.5378(9) 0.099(6) Uani 1 1 d . U . . .
H81 H 0.569317 1.143621 0.555953 0.119 Uiso 1 1 calc R . . . .
C82 C 0.5583(7) 1.0941(19) 0.4800(10) 0.116(8) Uani 1 1 d . U . . .
H82A H 0.565783 1.043963 0.461513 0.174 Uiso 1 1 calc GR . . . .
H82B H 0.563205 1.159045 0.469879 0.174 Uiso 1 1 calc GR . . . .
H82C H 0.537955 1.087993 0.471444 0.174 Uiso 1 1 calc GR . . . .
C83 C 0.5999(5) 0.8869(16) 0.7141(9) 0.084(5) Uani 1 1 d . U . . .
C84 C 0.6013(7) 0.897(2) 0.7698(9) 0.122(11) Uani 1 1 d . U . . .
H84A H 0.618088 0.933758 0.787249 0.183 Uiso 1 1 calc GR . . . .
H84B H 0.601875 0.832285 0.785372 0.183 Uiso 1 1 calc GR . . . .
H84C H 0.584807 0.932523 0.773363 0.183 Uiso 1 1 calc GR . . . .
C85 C 0.4639(3) 0.5192(10) 0.9650(6) 0.046(3) Uani 1 1 d . U . . .
C86 C 0.4636(3) 0.4222(9) 0.9457(5) 0.044(3) Uani 1 1 d . U . . .
H86 H 0.463306 0.371260 0.969552 0.053 Uiso 1 1 calc R . . . .
C87 C 0.4635(3) 0.3938(8) 0.8985(5) 0.039(3) Uani 1 1 d . U . . .
C88 C 0.4631(4) 0.2885(9) 0.8826(6) 0.051(3) Uani 1 1 d . U . . .
C89 C 0.4643(4) 0.2881(10) 0.8270(7) 0.059(3) Uani 1 1 d . U . . .
C90 C 0.4621(3) 0.3997(9) 0.8130(5) 0.044(3) Uani 1 1 d . U . . .
C91 C 0.4619(4) 0.4304(8) 0.7660(6) 0.052(4) Uani 1 1 d . U . . .
H91 H 0.462771 0.381545 0.741401 0.063 Uiso 1 1 calc R . . . .
C92 C 0.4607(4) 0.5264(10) 0.7497(6) 0.056(4) Uani 1 1 d . U . . .
C93 C 0.4609(5) 0.5619(10) 0.7011(6) 0.067(5) Uani 1 1 d . U . . .
H93 H 0.460922 0.521652 0.672376 0.080 Uiso 0.5 1 calc R . P Y 1
C94 C 0.4610(4) 0.6637(10) 0.7002(6) 0.061(4) Uani 1 1 d . U . . .
H94 H 0.460824 0.704439 0.671518 0.073 Uiso 0.5 1 calc R . P Z 2
C95 C 0.4616(3) 0.6940(9) 0.7509(5) 0.043(3) Uani 1 1 d . U . . .
C96 C 0.4636(3) 0.7877(8) 0.7701(5) 0.042(3) Uani 1 1 d . U . . .
H96 H 0.464691 0.838983 0.746957 0.050 Uiso 1 1 calc R . . . .
C97 C 0.4641(3) 0.8148(8) 0.8204(5) 0.042(3) Uani 1 1 d . U . . .
C98 C 0.4653(3) 0.9226(8) 0.8353(5) 0.040(3) Uani 1 1 d . U . . .
C99 C 0.4657(4) 0.9225(10) 0.8911(5) 0.051(3) Uani 1 1 d . U . . .
C100 C 0.4650(3) 0.8149(10) 0.9029(5) 0.047(3) Uani 1 1 d . U . . .
C101 C 0.4649(3) 0.7771(9) 0.9507(5) 0.049(3) Uani 1 1 d . U . . .
H101 H 0.465464 0.824575 0.976699 0.058 Uiso 1 1 calc R . . . .
C102 C 0.4640(3) 0.6836(9) 0.9658(5) 0.042(3) Uani 1 1 d . U . . .
C103 C 0.4637(4) 0.6462(11) 1.0158(6) 0.059(4) Uani 1 1 d . U . . .
H103 H 0.463602 0.683731 1.045416 0.071 Uiso 0.5 1 calc R . P A 1
C104 C 0.4636(4) 0.5473(11) 1.0125(6) 0.055(3) Uani 1 1 d . U . . .
H104 H 0.463388 0.504034 1.039908 0.066 Uiso 0.5 1 calc R . P B 2
C105 C 0.4631(19) 0.509(4) 0.658(2) 0.16(3) Uani 0.5 1 d . U P C 2
H10B H 0.462708 0.439213 0.665068 0.236 Uiso 0.5 1 calc R . P C 2
H10C H 0.447558 0.526232 0.628420 0.236 Uiso 0.5 1 calc R . P C 2
H10D H 0.480734 0.525890 0.650426 0.236 Uiso 0.5 1 calc R . P C 2
C106 C 0.4601(7) 0.725(2) 0.6572(11) 0.053(6) Uani 0.5 1 d . U P D 1
H10E H 0.463199 0.793193 0.668838 0.079 Uiso 0.5 1 calc GR . P D 1
H10F H 0.441764 0.719613 0.632224 0.079 Uiso 0.5 1 calc GR . P D 1
H10G H 0.474551 0.705386 0.640876 0.079 Uiso 0.5 1 calc GR . P D 1
C107 C 0.4666(9) 0.489(2) 1.0598(13) 0.067(9) Uani 0.5 1 d . U P E 1
H10H H 0.448189 0.468055 1.062012 0.100 Uiso 0.5 1 calc GR . P E 1
H10I H 0.475435 0.529189 1.089924 0.100 Uiso 0.5 1 calc GR . P E 1
H10J H 0.478179 0.431665 1.058857 0.100 Uiso 0.5 1 calc GR . P E 1
C108 C 0.4580(10) 0.716(2) 1.0575(11) 0.075(11) Uani 0.5 1 d . U P F 2
H10K H 0.442900 0.689798 1.070412 0.112 Uiso 0.5 1 calc GR . P F 2
H10L H 0.452598 0.780870 1.042222 0.112 Uiso 0.5 1 calc GR . P F 2
H10M H 0.474885 0.722557 1.086085 0.112 Uiso 0.5 1 calc GR . P F 2
C109 C 0.4945(4) 0.9680(11) 0.9183(7) 0.070(4) Uani 1 1 d . U . . .
H10N H 0.493931 1.038698 0.912259 0.104 Uiso 1 1 calc GR . . . .
H10O H 0.508901 0.938587 0.904481 0.104 Uiso 1 1 calc GR . . . .
H10P H 0.498873 0.955370 0.955465 0.104 Uiso 1 1 calc GR . . . .
C110 C 0.4433(4) 0.9870(10) 0.9004(6) 0.058(3) Uani 1 1 d . U . . .
H110 H 0.445320 1.054240 0.887234 0.070 Uiso 1 1 calc R . . . .
C111 C 0.4248(5) 1.0593(15) 0.9668(8) 0.086(5) Uani 1 1 d . U . . .
H111 H 0.425244 1.116456 0.943875 0.103 Uiso 1 1 calc R . . . .
C112 C 0.3957(6) 1.0249(16) 0.9464(9) 0.091(5) Uani 1 1 d . U . . .
H112 H 0.383057 1.077427 0.952709 0.109 Uiso 1 1 calc R . . . .
C113 C 0.3900(5) 1.0115(14) 0.8883(9) 0.083(4) Uani 1 1 d . U . . .
H11A H 0.371505 0.980950 0.874458 0.099 Uiso 1 1 calc R . . . .
H11B H 0.389733 1.076222 0.871675 0.099 Uiso 1 1 calc R . . . .
C114 C 0.4122(4) 0.9477(10) 0.8754(7) 0.064(3) Uani 1 1 d . U . . .
H114 H 0.410375 0.878920 0.886662 0.077 Uiso 1 1 calc R . . . .
C115 C 0.4451(8) 1.100(2) 1.0247(10) 0.145(12) Uani 1 1 d . U . . .
H11C H 0.435208 1.090913 1.051201 0.218 Uiso 1 1 calc GR . . . .
H11D H 0.449303 1.169343 1.022030 0.218 Uiso 1 1 calc GR . . . .
H11E H 0.462543 1.062525 1.034091 0.218 Uiso 1 1 calc GR . . . .
C116 C 0.3924(5) 0.8855(17) 0.7895(9) 0.082(5) Uani 1 1 d . U . . .
C117 C 0.3908(6) 0.901(2) 0.7368(9) 0.104(8) Uani 1 1 d . U . . .
H11F H 0.385299 0.839489 0.717749 0.155 Uiso 1 1 calc GR . . . .
H11G H 0.408978 0.921458 0.733329 0.155 Uiso 1 1 calc GR . . . .
H11H H 0.376903 0.951245 0.722761 0.155 Uiso 1 1 calc GR . . . .
C118 C 0.4116(4) 0.2670(13) 0.7920(7) 0.068(3) Uani 1 1 d . U . . .
H118 H 0.410186 0.336221 0.779590 0.082 Uiso 1 1 calc R . . . .
C119 C 0.4392(4) 0.2277(11) 0.7929(6) 0.061(3) Uani 1 1 d . U . . .
H119 H 0.440477 0.159123 0.806192 0.073 Uiso 1 1 calc R . . . .
C120 C 0.4183(6) 0.1635(15) 0.7052(8) 0.091(5) Uani 1 1 d . U . . .
H120 H 0.421159 0.093938 0.716914 0.109 Uiso 1 1 calc R . . . .
C121 C 0.4261(6) 0.1721(18) 0.6541(9) 0.103(7) Uani 1 1 d . U . . .
H12B H 0.415528 0.124087 0.629543 0.155 Uiso 1 1 calc GR . . . .
H12C H 0.446089 0.159745 0.660012 0.155 Uiso 1 1 calc GR . . . .
H12D H 0.421736 0.238095 0.640071 0.155 Uiso 1 1 calc GR . . . .
C122 C 0.3915(5) 0.1935(14) 0.7086(8) 0.084(4) Uani 1 1 d . U . . .
H122 H 0.378108 0.139563 0.694107 0.100 Uiso 1 1 calc R . . . .
C123 C 0.3899(5) 0.2108(16) 0.7591(8) 0.080(4) Uani 1 1 d . U . . .
H12E H 0.389330 0.146647 0.775781 0.095 Uiso 1 1 calc R . . . .
H12F H 0.372039 0.244053 0.757057 0.095 Uiso 1 1 calc R . . . .
C124 C 0.4920(4) 0.2445(12) 0.8234(8) 0.071(4) Uani 1 1 d . U . . .
H12G H 0.489279 0.211502 0.790131 0.107 Uiso 1 1 calc GR . . . .
H12H H 0.498645 0.197273 0.851331 0.107 Uiso 1 1 calc GR . . . .
H12I H 0.505728 0.296899 0.826405 0.107 Uiso 1 1 calc GR . . . .
C125 C 0.3933(5) 0.3347(15) 0.8583(8) 0.077(5) Uani 1 1 d . U . . .
C126 C 0.3912(5) 0.3218(14) 0.9115(8) 0.077(5) Uani 1 1 d . U . . .
H12J H 0.387782 0.252767 0.917408 0.115 Uiso 1 1 calc GR . . . .
H12K H 0.375831 0.361487 0.916686 0.115 Uiso 1 1 calc GR . . . .
H12L H 0.408672 0.342529 0.935846 0.115 Uiso 1 1 calc GR . . . .

loop_
_atom_site_aniso_label
_atom_site_aniso_U_11
_atom_site_aniso_U_22
_atom_site_aniso_U_33
_atom_site_aniso_U_23
_atom_site_aniso_U_13
_atom_site_aniso_U_12
O1 0.113(13) 0.135(13) 0.107(11) 0.014(9) 0.003(11) 0.002(11)
O2 0.093(10) 0.081(7) 0.102(9) 0.015(7) 0.018(8) 0.010(6)
O3 0.133(14) 0.124(11) 0.091(10) -0.028(9) 0.044(10) 0.018(10)
O4 0.095(9) 0.091(7) 0.077(8) -0.006(6) 0.025(7) 0.006(6)
O5 0.16(2) 0.110(12) 0.157(19) -0.042(13) -0.011(16) 0.023(13)
O6 0.110(12) 0.118(10) 0.077(8) -0.023(7) 0.029(8) 0.005(9)
O7 0.102(9) 0.091(7) 0.087(9) -0.015(6) 0.030(7) -0.012(6)
O8 0.17(2) 0.115(13) 0.27(3) -0.021(15) 0.15(2) -0.002(14)
O9 0.079(9) 0.106(8) 0.077(8) 0.011(7) 0.020(7) -0.003(7)
O10 0.153(17) 0.111(10) 0.119(13) 0.025(9) 0.071(12) 0.001(11)
O11 0.081(8) 0.062(5) 0.065(6) -0.016(5) 0.032(6) 0.004(5)
O12 0.081(8) 0.084(7) 0.056(6) -0.005(5) 0.015(6) 0.007(6)
O13 0.120(13) 0.105(10) 0.070(8) 0.008(8) 0.013(9) 0.029(9)
O14 0.092(9) 0.086(7) 0.067(6) 0.006(6) 0.020(6) -0.003(6)
O15 0.17(2) 0.160(15) 0.086(11) -0.023(11) 0.048(12) 0.012(14)
O16 0.102(10) 0.050(5) 0.082(8) 0.008(5) 0.032(8) 0.011(5)
O17 0.135(16) 0.107(11) 0.129(14) -0.035(10) 0.057(13) -0.055(11)
O18 0.083(8) 0.065(6) 0.060(6) 0.000(5) 0.024(6) -0.003(5)
O19 0.105(9) 0.069(6) 0.067(6) 0.010(5) 0.044(7) 0.027(6)
O20 0.23(3) 0.20(2) 0.134(18) -0.097(18) 0.03(2) -0.03(2)
O21 0.111(12) 0.090(8) 0.088(10) -0.007(7) 0.032(9) -0.022(8)
O22 0.099(9) 0.038(4) 0.060(6) -0.001(4) 0.039(6) -0.004(4)
O23 0.090(9) 0.073(6) 0.063(6) -0.006(5) 0.024(6) -0.011(6)
O24 0.127(10) 0.066(6) 0.052(6) -0.011(5) 0.026(6) 0.021(7)
O25 0.26(3) 0.080(8) 0.140(15) 0.007(9) 0.127(19) 0.010(11)
O26 0.179(19) 0.077(8) 0.098(11) -0.002(7) 0.013(12) 0.010(9)
O27 0.103(9) 0.091(8) 0.061(6) -0.009(6) 0.029(6) -0.030(7)
O28 0.117(13) 0.084(8) 0.113(12) 0.009(8) 0.044(10) 0.025(8)
O29 0.085(8) 0.055(5) 0.071(6) -0.003(5) 0.032(6) -0.002(5)
O30 0.116(10) 0.032(4) 0.077(7) 0.004(4) 0.042(7) 0.005(5)
O31 0.115(12) 0.093(7) 0.111(11) 0.002(8) 0.025(10) -0.007(8)
O32 0.128(11) 0.081(7) 0.091(8) 0.012(6) 0.041(7) -0.014(7)
O33 0.21(2) 0.088(8) 0.076(9) -0.001(7) 0.052(11) 0.017(10)
O34 0.159(13) 0.093(8) 0.048(6) 0.004(5) 0.025(7) 0.006(8)
O35 0.21(2) 0.096(9) 0.137(16) 0.005(9) 0.072(16) 0.020(12)
O36 0.25(4) 0.168(19) 0.37(5) -0.11(3) 0.22(4) -0.02(2)
O37 0.192(17) 0.117(9) 0.111(11) 0.014(8) 0.063(11) 0.035(10)
O38 0.188(19) 0.092(9) 0.079(9) 0.018(7) 0.056(11) -0.003(10)
O39 0.131(12) 0.114(10) 0.076(8) -0.003(7) 0.044(8) 0.002(9)
O40 0.20(2) 0.088(8) 0.109(13) -0.009(8) 0.062(13) -0.028(11)
N13 0.079(9) 0.064(6) 0.054(6) 0.000(5) 0.024(7) -0.006(6)
N14 0.085(10) 0.057(5) 0.068(7) -0.006(5) 0.018(7) -0.005(6)
N15 0.077(9) 0.053(5) 0.068(7) 0.005(5) 0.034(7) 0.002(5)
N16 0.067(8) 0.060(5) 0.064(7) 0.018(5) 0.021(7) -0.001(6)
C127 0.097(13) 0.051(6) 0.069(8) -0.006(5) 0.026(9) -0.005(7)
C128 0.068(10) 0.067(7) 0.058(7) 0.001(6) -0.001(8) -0.005(7)
C129 0.058(9) 0.058(6) 0.063(7) 0.005(5) 0.010(7) -0.012(6)
C130 0.084(12) 0.054(6) 0.076(9) 0.021(6) 0.021(9) 0.003(7)
C131 0.080(12) 0.061(6) 0.075(9) 0.007(6) 0.020(9) 0.008(7)
C132 0.064(10) 0.065(6) 0.063(7) 0.003(5) 0.019(7) -0.002(6)
C133 0.104(14) 0.076(7) 0.052(8) 0.000(6) 0.024(9) 0.017(9)
C134 0.091(12) 0.082(7) 0.049(7) 0.011(6) 0.027(8) 0.020(8)
C135 0.113(12) 0.104(9) 0.059(8) 0.004(7) 0.040(9) 0.004(10)
C136 0.096(13) 0.077(8) 0.069(8) 0.013(6) 0.039(9) -0.006(8)
C137 0.061(9) 0.062(6) 0.064(8) 0.020(5) 0.029(8) 0.009(6)
C138 0.064(10) 0.067(6) 0.052(7) 0.021(5) 0.016(7) 0.007(7)
C139 0.069(10) 0.049(6) 0.063(7) 0.006(5) 0.017(7) -0.003(6)
C140 0.078(12) 0.058(6) 0.082(8) 0.009(6) 0.011(9) 0.013(7)
C141 0.101(15) 0.064(7) 0.084(9) 0.003(7) 0.028(10) 0.008(8)
C142 0.079(11) 0.058(6) 0.068(7) -0.012(5) 0.007(8) -0.005(7)
C143 0.089(13) 0.080(8) 0.069(8) 0.003(7) 0.010(9) 0.016(9)
C144 0.075(11) 0.071(6) 0.052(7) -0.011(5) 0.007(7) -0.005(7)
C145 0.121(12) 0.080(8) 0.042(7) -0.008(6) 0.018(8) 0.011(9)
C146 0.118(16) 0.072(8) 0.059(8) -0.005(6) 0.008(9) 0.011(9)
C147 0.14(4) 0.046(10) 0.10(2) 0.019(11) 0.05(3) -0.011(16)
C148 0.11(3) 0.024(9) 0.083(18) -0.001(10) 0.025(18) -0.020(12)
C149 0.13(3) 0.025(9) 0.071(17) 0.007(10) -0.016(17) -0.001(13)
C150 0.17(4) 0.037(9) 0.075(18) 0.025(10) 0.05(2) -0.023(16)
C151 0.126(13) 0.106(14) 0.059(10) -0.009(10) 0.015(9) -0.007(11)
C152 0.139(12) 0.087(9) 0.061(9) 0.003(7) 0.035(9) 0.015(9)
C153 0.198(19) 0.101(14) 0.080(13) 0.001(10) 0.054(12) 0.018(13)
C154 0.184(17) 0.107(11) 0.092(14) 0.011(9) 0.078(14) 0.016(13)
C155 0.138(17) 0.110(13) 0.114(15) 0.009(11) 0.063(13) 0.007(13)
C156 0.134(13) 0.077(10) 0.076(10) 0.006(7) 0.030(9) 0.002(9)
C157 0.29(4) 0.121(19) 0.077(16) -0.024(14) 0.03(2) 0.00(2)
C158 0.083(11) 0.087(8) 0.089(10) -0.012(7) 0.041(8) -0.011(8)
C159 0.104(17) 0.121(14) 0.105(15) -0.026(13) 0.003(13) 0.004(14)
C160 0.120(13) 0.116(16) 0.100(16) -0.011(13) 0.058(12) 0.002(12)
C161 0.134(12) 0.100(11) 0.060(8) 0.008(8) 0.037(9) -0.015(9)
C162 0.117(12) 0.085(10) 0.084(11) 0.016(8) 0.028(10) 0.007(9)
C163 0.166(19) 0.138(18) 0.109(16) -0.009(15) 0.005(14) 0.015(17)
C164 0.179(16) 0.110(12) 0.072(13) -0.010(10) 0.040(13) -0.029(12)
C165 0.170(16) 0.101(12) 0.066(9) 0.023(9) 0.042(11) -0.004(11)
C166 0.19(2) 0.098(13) 0.057(11) -0.014(10) 0.023(14) 0.005(14)
C167 0.19(3) 0.158(19) 0.13(2) -0.029(19) 0.06(2) 0.020(19)
C168 0.192(17) 0.117(9) 0.111(11) 0.014(8) 0.063(11) 0.035(10)
N1 0.070(9) 0.071(6) 0.074(7) -0.018(6) 0.030(7) -0.009(6)
N2 0.079(9) 0.075(6) 0.080(9) -0.011(6) 0.025(8) 0.005(7)
N3 0.088(10) 0.070(6) 0.066(7) 0.002(5) 0.036(8) 0.006(7)
N4 0.067(9) 0.084(7) 0.074(8) 0.004(6) 0.025(7) 0.005(7)
N5 0.065(8) 0.050(5) 0.060(6) 0.006(4) 0.022(6) 0.013(5)
N6 0.069(8) 0.064(5) 0.045(6) 0.010(5) 0.017(6) 0.017(6)
N7 0.078(9) 0.042(5) 0.047(6) -0.004(4) 0.018(6) 0.007(5)
N8 0.071(8) 0.051(5) 0.050(6) 0.007(4) 0.023(6) 0.019(5)
N9 0.059(7) 0.043(4) 0.045(5) 0.004(4) 0.022(5) -0.012(4)
N10 0.055(6) 0.038(4) 0.040(5) -0.002(4) 0.016(5) -0.009(4)
N11 0.068(8) 0.035(4) 0.046(5) -0.008(4) 0.030(6) -0.001(4)
N12 0.084(8) 0.024(4) 0.045(5) -0.002(4) 0.029(6) -0.015(4)
C1 0.064(11) 0.085(8) 0.067(7) -0.034(6) 0.015(8) -0.020(8)
C2 0.093(14) 0.082(7) 0.071(9) -0.024(7) 0.018(10) 0.002(9)
C3 0.093(14) 0.087(7) 0.087(11) -0.007(7) 0.031(11) 0.024(9)
C4 0.089(13) 0.068(7) 0.072(9) -0.010(6) 0.022(9) 0.007(7)
C5 0.086(9) 0.080(8) 0.076(9) -0.012(7) 0.027(8) 0.012(7)
C6 0.068(10) 0.080(7) 0.071(9) -0.016(6) 0.020(8) 0.002(7)
C7 0.091(14) 0.083(8) 0.069(9) -0.010(7) 0.023(10) -0.001(9)
C8 0.072(10) 0.052(6) 0.070(8) 0.006(5) 0.022(8) 0.009(6)
C9 0.106(15) 0.054(6) 0.081(9) -0.006(6) 0.041(11) 0.001(8)
C10 0.096(14) 0.072(7) 0.087(10) -0.001(7) 0.038(11) 0.007(9)
C11 0.079(12) 0.079(8) 0.049(7) -0.006(6) -0.009(8) -0.005(8)
C12 0.078(12) 0.077(7) 0.048(7) -0.011(6) 0.008(8) 0.009(8)
C13 0.055(9) 0.079(7) 0.084(9) -0.012(6) 0.028(8) -0.007(7)
C14 0.089(13) 0.084(8) 0.077(8) -0.010(6) 0.023(9) 0.002(9)
C15 0.084(10) 0.101(9) 0.067(8) -0.012(7) 0.027(8) 0.005(8)
C16 0.064(10) 0.069(6) 0.074(8) -0.011(6) 0.031(8) 0.002(7)
C17 0.068(11) 0.074(7) 0.073(8) -0.019(7) 0.028(9) -0.004(8)
C18 0.079(12) 0.063(8) 0.077(8) -0.012(6) 0.024(9) 0.004(8)
C19 0.086(13) 0.061(7) 0.097(10) -0.025(7) 0.023(11) -0.009(8)
C20 0.084(14) 0.076(7) 0.098(10) -0.040(7) 0.022(11) -0.018(9)
C21 0.21(6) 0.060(15) 0.21(5) 0.01(2) 0.13(5) 0.02(3)
C22 0.13(4) 0.074(18) 0.10(2) -0.05(2) 0.03(3) -0.04(2)
C23 0.14(4) 0.050(11) 0.08(2) -0.010(12) 0.03(2) -0.006(16)
C24 0.10(3) 0.100(19) 0.08(2) -0.014(18) 0.03(2) 0.03(2)
C25 0.095(11) 0.090(11) 0.061(9) -0.016(8) 0.014(8) 0.001(9)
C26 0.095(9) 0.083(8) 0.069(10) -0.014(7) 0.020(7) 0.007(7)
C27 0.100(11) 0.070(8) 0.093(12) -0.022(8) 0.007(9) 0.003(8)
C28 0.094(12) 0.087(11) 0.113(17) -0.006(11) 0.022(12) 0.016(10)
C30 0.112(15) 0.092(10) 0.072(12) -0.016(9) 0.023(11) -0.010(10)
C31 0.13(2) 0.089(12) 0.14(2) 0.002(13) 0.057(18) 0.015(13)
C32 0.106(19) 0.135(14) 0.106(11) 0.015(10) 0.008(14) 0.006(15)
C33 0.13(2) 0.121(14) 0.12(2) 0.022(13) -0.035(18) 0.023(16)
C34 0.091(12) 0.144(18) 0.094(15) -0.014(14) 0.043(12) -0.006(13)
C35 0.084(9) 0.088(8) 0.070(10) -0.011(8) 0.023(8) -0.001(7)
C36 0.107(12) 0.079(10) 0.128(17) 0.010(11) 0.039(11) 0.007(9)
C37 0.099(17) 0.093(11) 0.16(2) -0.002(13) 0.049(16) -0.014(11)
C38 0.109(13) 0.074(9) 0.18(2) 0.012(11) 0.055(16) 0.011(10)
C39 0.098(12) 0.084(10) 0.113(16) 0.017(10) 0.033(11) 0.009(9)
C40 0.066(9) 0.102(10) 0.094(13) 0.004(9) 0.013(9) -0.006(8)
C41 0.12(2) 0.119(13) 0.124(18) 0.028(12) 0.063(16) 0.017(14)
C42 0.12(2) 0.111(13) 0.15(2) 0.027(15) 0.069(19) -0.016(14)
C43 0.070(10) 0.065(6) 0.060(8) 0.002(5) 0.030(8) 0.015(7)
C44 0.087(13) 0.065(7) 0.065(8) -0.003(6) 0.035(9) 0.007(8)
C45 0.056(9) 0.043(5) 0.059(7) -0.008(5) 0.020(7) 0.011(5)
C46 0.055(9) 0.058(6) 0.058(7) 0.004(5) 0.011(7) 0.007(6)
C47 0.059(8) 0.054(6) 0.061(7) -0.002(5) 0.020(7) 0.003(6)
C48 0.039(7) 0.068(6) 0.049(6) 0.009(5) 0.016(6) 0.011(5)
C49 0.063(10) 0.049(5) 0.061(7) 0.008(5) 0.031(7) 0.015(6)
C50 0.066(10) 0.049(5) 0.048(7) 0.001(5) 0.017(7) -0.005(6)
C51 0.099(13) 0.056(6) 0.054(7) 0.007(5) 0.035(9) 0.020(7)
C52 0.110(14) 0.049(5) 0.064(8) -0.001(5) 0.060(10) -0.006(7)
C53 0.080(11) 0.058(6) 0.060(8) -0.004(5) 0.049(8) 0.003(6)
C54 0.066(10) 0.056(6) 0.049(7) -0.008(5) 0.024(7) -0.007(6)
C55 0.051(8) 0.053(6) 0.051(6) 0.003(5) 0.017(7) 0.001(6)
C56 0.063(10) 0.053(6) 0.061(7) -0.012(5) 0.017(7) 0.001(6)
C57 0.071(8) 0.049(6) 0.055(7) 0.012(5) 0.021(7) 0.008(6)
C58 0.064(10) 0.055(6) 0.057(7) 0.000(5) 0.019(7) 0.008(6)
C59 0.070(11) 0.067(7) 0.067(8) 0.000(6) 0.025(9) 0.008(7)
C60 0.062(9) 0.059(6) 0.048(7) 0.000(5) 0.021(7) 0.007(6)
C61 0.097(13) 0.068(7) 0.062(8) -0.002(6) 0.039(10) 0.005(8)
C62 0.123(17) 0.071(7) 0.055(8) -0.008(6) 0.029(10) 0.003(9)
C63 0.072(17) 0.033(8) 0.025(9) -0.012(7) 0.005(10) -0.011(10)
C64 0.13(4) 0.17(4) 0.10(2) -0.07(3) 0.09(3) -0.05(3)
C65 0.32(10) 0.069(18) 0.050(15) -0.006(14) 0.03(3) -0.04(3)
C66 0.19(5) 0.10(2) 0.07(2) 0.039(19) 0.08(3) 0.06(3)
C67 0.081(10) 0.061(7) 0.105(14) 0.000(9) 0.054(11) 0.010(7)
C68 0.096(15) 0.083(11) 0.097(12) 0.000(9) 0.051(12) -0.003(10)
C69 0.073(12) 0.097(11) 0.102(12) -0.012(9) 0.034(11) -0.015(9)
C70 0.080(9) 0.066(8) 0.053(7) -0.012(6) 0.017(7) 0.004(7)
C71 0.080(8) 0.050(6) 0.060(7) -0.001(6) 0.028(7) 0.013(6)
C72 0.109(12) 0.076(10) 0.093(12) 0.011(8) 0.035(10) 0.015(8)
C73 0.23(4) 0.38(7) 0.15(2) 0.16(4) 0.12(3) 0.23(5)
C74 0.113(12) 0.107(13) 0.070(11) 0.009(9) 0.014(10) 0.013(11)
C75 0.079(11) 0.100(13) 0.071(10) 0.011(9) 0.010(9) -0.003(9)
C76 0.085(9) 0.043(6) 0.068(9) 0.007(6) 0.017(8) 0.010(6)
C77 0.078(8) 0.067(8) 0.059(7) 0.006(7) 0.010(7) -0.011(7)
C78 0.080(9) 0.074(9) 0.065(8) 0.002(7) 0.017(8) 0.005(7)
C79 0.088(12) 0.108(14) 0.077(10) -0.011(10) 0.029(9) 0.003(10)
C80 0.102(11) 0.139(16) 0.071(10) -0.021(10) 0.032(10) -0.027(11)
C81 0.109(12) 0.126(15) 0.070(9) -0.002(10) 0.039(9) -0.028(10)
C82 0.17(2) 0.101(14) 0.082(11) 0.013(11) 0.042(12) 0.022(16)
C83 0.081(13) 0.074(9) 0.084(10) 0.006(8) -0.001(9) -0.004(7)
C84 0.16(3) 0.103(15) 0.069(10) 0.000(11) -0.024(13) 0.049(17)
C85 0.047(7) 0.042(5) 0.048(6) 0.004(4) 0.012(6) 0.004(5)
C86 0.057(8) 0.041(5) 0.039(6) 0.000(4) 0.020(6) -0.004(5)
C87 0.054(8) 0.025(4) 0.046(6) -0.002(4) 0.023(6) -0.005(4)
C88 0.071(9) 0.031(5) 0.058(7) -0.004(4) 0.027(7) -0.008(5)
C89 0.078(8) 0.041(5) 0.065(7) -0.018(5) 0.028(7) -0.011(6)
C90 0.060(8) 0.039(5) 0.040(5) -0.006(4) 0.024(6) -0.015(5)
C91 0.085(10) 0.026(4) 0.059(7) -0.018(4) 0.044(7) -0.020(5)
C92 0.088(11) 0.037(5) 0.053(7) -0.007(4) 0.038(8) -0.012(6)
C93 0.114(15) 0.042(5) 0.056(7) -0.012(5) 0.044(9) -0.014(7)
C94 0.107(13) 0.042(5) 0.049(7) -0.003(5) 0.046(8) -0.005(7)
C95 0.062(9) 0.036(4) 0.043(6) 0.001(4) 0.036(6) -0.006(5)
C96 0.063(8) 0.029(4) 0.037(5) 0.006(4) 0.019(6) -0.005(5)
C97 0.064(8) 0.026(4) 0.040(5) 0.003(4) 0.023(6) -0.014(5)
C98 0.057(8) 0.025(4) 0.040(5) -0.001(4) 0.015(5) -0.008(4)
C99 0.073(8) 0.050(6) 0.032(5) 0.008(4) 0.020(6) -0.008(5)
C100 0.051(8) 0.052(5) 0.038(5) 0.002(4) 0.011(6) -0.004(5)
C101 0.069(9) 0.042(5) 0.042(6) 0.004(4) 0.027(6) -0.002(6)
C102 0.056(8) 0.037(4) 0.032(5) 0.006(4) 0.007(5) 0.001(5)
C103 0.085(11) 0.056(6) 0.039(6) 0.011(5) 0.019(7) 0.000(7)
C104 0.070(10) 0.052(5) 0.048(6) 0.011(5) 0.025(7) 0.003(6)
C105 0.33(10) 0.08(2) 0.11(3) -0.05(2) 0.14(5) -0.03(4)
C106 0.072(18) 0.052(11) 0.049(12) -0.010(9) 0.042(13) -0.016(11)
C107 0.10(3) 0.051(12) 0.056(14) 0.013(11) 0.042(17) 0.020(14)
C108 0.14(3) 0.058(12) 0.031(12) 0.010(10) 0.034(16) -0.024(16)
C109 0.100(10) 0.048(6) 0.051(8) 0.002(6) 0.003(8) -0.005(7)
C110 0.098(8) 0.041(5) 0.043(6) 0.004(5) 0.033(6) -0.003(5)
C111 0.126(12) 0.077(9) 0.057(9) -0.003(8) 0.028(8) 0.032(8)
C112 0.126(12) 0.077(9) 0.081(10) -0.005(8) 0.047(10) 0.004(10)
C113 0.098(11) 0.064(8) 0.100(10) -0.013(8) 0.049(9) -0.013(8)
C114 0.096(9) 0.038(5) 0.062(7) 0.003(5) 0.026(7) -0.006(6)
C115 0.21(3) 0.15(2) 0.071(13) -0.039(14) 0.015(15) 0.05(2)
C116 0.084(13) 0.086(9) 0.072(9) -0.008(7) 0.014(9) -0.006(8)
C117 0.12(2) 0.109(15) 0.079(10) -0.030(10) 0.031(12) -0.056(15)
C118 0.078(9) 0.063(8) 0.063(8) 0.006(6) 0.016(7) -0.004(7)
C119 0.089(8) 0.047(6) 0.054(7) -0.020(6) 0.031(7) -0.023(6)
C120 0.141(13) 0.072(9) 0.069(10) -0.020(8) 0.043(9) -0.014(9)
C121 0.15(2) 0.095(13) 0.074(10) -0.006(10) 0.042(12) -0.004(13)
C122 0.111(11) 0.063(8) 0.068(9) -0.005(7) 0.010(9) -0.004(8)
C123 0.081(11) 0.080(10) 0.070(8) 0.002(8) 0.008(8) 0.003(8)
C124 0.091(10) 0.056(7) 0.083(12) -0.011(7) 0.051(10) -0.014(7)
C125 0.085(13) 0.078(9) 0.073(9) -0.014(7) 0.032(9) 0.011(8)
C126 0.094(14) 0.066(9) 0.077(10) 0.003(7) 0.036(10) 0.006(8)

loop_
_atom_type_symbol
_atom_type_description
_atom_type_scat_dispersion_real
_atom_type_scat_dispersion_imag
_atom_type_scat_source
C C 0.0181 0.0091 'International Tables Vol C Tables 4.2.6.8 and 6.1.1.4'
H H 0.0000 0.0000 'International Tables Vol C Tables 4.2.6.8 and 6.1.1.4'
N N 0.0311 0.0180 'International Tables Vol C Tables 4.2.6.8 and 6.1.1.4'
O O 0.0492 0.0322 'International Tables Vol C Tables 4.2.6.8 and 6.1.1.4'

loop_
_geom_angle_atom_site_label_1
_geom_angle_atom_site_label_2
_geom_angle_atom_site_label_3
_geom_angle
C32 O2 C27 118(2)
C30 O4 C26 111.2(17)
C35 O7 C36 111.4(17)
C41 O9 C40 112(2)
C83 O12 C78 118.1(16)
C77 O14 C81 113.1(16)
C70 O18 C69 121.6(16)
C72 O19 C71 111.5(15)
C116 O23 C114 118.1(15)
C110 O24 C111 114.1(14)
C119 O27 C120 111.6(13)
C125 O29 C118 119.6(15)
C158 O32 C156 113.6(16)
C152 O34 C153 114.1(19)
C167 O37 C162 129(3)
C161 O39 C165 107(2)
C139 N13 C142 111.0(13)
C127 N14 C144 110.6(15)
C132 N15 C129 110.1(12)
C137 N16 C134 108.3(13)
N14 C127 C128 133.3(17)
N14 C127 C146 112.1(15)
C128 C127 C146 114.5(15)
C129 C128 C127 124.0(16)
C128 C129 N15 127.3(14)
C128 C129 C130 128.9(15)
C130 C129 N15 103.4(14)
C129 C130 C148 119.8(17)
C131 C130 C129 111.5(13)
C131 C130 C148 128.7(18)
C130 C131 C132 105.7(15)
C130 C131 C147 122(2)
C147 C131 C132 132(2)
N15 C132 C131 109.0(15)
N15 C132 C133 120.9(15)
C133 C132 C131 129.7(17)
C134 C133 C132 131.4(17)
N16 C134 C135 111.0(16)
C133 C134 N16 121.9(15)
C133 C134 C135 127.0(17)
C134 C135 C160 109.3(19)
C134 C135 C161 115.6(19)
C136 C135 C134 102.8(16)
C136 C135 C160 108(2)
C136 C135 C161 111(2)
C161 C135 C160 109.5(18)
O38 C136 C135 127.8(19)
O38 C136 C137 125.9(18)
C135 C136 C137 106.3(14)
N16 C137 C136 110.5(14)
C138 C137 N16 128.6(15)
C138 C137 C136 120.9(13)
C137 C138 C139 127.3(13)
N13 C139 C138 125.5(13)
N13 C139 C140 107.8(15)
C140 C139 C138 126.8(14)
C139 C140 C149 120(2)
C141 C140 C139 108.0(15)
C141 C140 C149 130(2)
C140 C141 C142 109.1(17)
C140 C141 C150 127.6(19)
C142 C141 C150 122(2)
N13 C142 C141 104.0(16)
C143 C142 N13 127.9(16)
C143 C142 C141 128.1(17)
C144 C143 C142 124.1(18)
N14 C144 C145 111.6(15)
C143 C144 N14 126.8(17)
C143 C144 C145 121.5(16)
C144 C145 C146 100.7(14)
C144 C145 C151 109.8(19)
C146 C145 C151 103.8(18)
C152 C145 C144 119.5(18)
C152 C145 C146 118(2)
C152 C145 C151 104.1(17)
O33 C146 C127 130.1(17)
O33 C146 C145 125.7(18)
C127 C146 C145 104.2(16)
O34 C152 C145 121(2)
O34 C152 C156 108.6(17)
C145 C152 C156 109.7(18)
O34 C153 C154 105.4(18)
O34 C153 C157 106(2)
C157 C153 C154 117(2)
O35 C154 C153 109(3)
O35 C154 C155 119(3)
C155 C154 C153 104(2)
C156 C155 C154 121(3)
O32 C156 C152 109.2(17)
O32 C156 C155 124(2)
C155 C156 C152 103(2)
O31 C158 O32 128(2)
O31 C158 C159 120(2)
O32 C158 C159 111(2)
O39 C161 C135 108(2)
O39 C161 C162 109(2)
C162 C161 C135 115.5(18)
O37 C162 C163 108(2)
C161 C162 O37 107(2)
C161 C162 C163 108(2)
C162 C163 C164 105(3)
O40 C164 C163 111(3)
C165 C164 O40 111(3)
C165 C164 C163 114(3)
O39 C165 C166 103(2)
C164 C165 O39 113(2)
C164 C165 C166 116(3)
O37 C167 O36 111.4(16)
O37 C167 C168 127(3)
C168 C167 O36 120(3)
C1 N1 C18 111.3(14)
C6 N2 C3 109.9(17)
C8 N3 C11 109.8(13)
C13 N4 C16 106.1(14)
C58 N5 C55 106.7(12)
C60 N6 C43 110.1(12)
C48 N7 C45 112.7(12)
C53 N8 C50 111.3(11)
C97 N9 C100 108.4(10)
C102 N10 C85 109.6(10)
C90 N11 C87 110.7(10)
C92 N12 C95 112.3(10)
N1 C1 C20 102.9(18)
C2 C1 N1 126.6(17)
C2 C1 C20 130.4(17)
C1 C2 C3 126.6(18)
N2 C3 C2 128(2)
N2 C3 C4 112.3(18)
C2 C3 C4 119.3(18)
O3 C4 C3 127.0(18)
O3 C4 C5 127(2)
C3 C4 C5 106.0(16)
C4 C5 C6 97.7(16)
C4 C5 C25 107.3(18)
C25 C5 C6 111.4(16)
C26 C5 C4 114.5(17)
C26 C5 C6 114.7(17)
C26 C5 C25 110.5(18)
N2 C6 C5 114.1(15)
N2 C6 C7 129.4(18)
C7 C6 C5 116.5(17)
C8 C7 C6 126.3(18)
N3 C8 C9 107.8(14)
C7 C8 N3 122.4(15)
C7 C8 C9 129.3(14)
C8 C9 C23 125(2)
C10 C9 C8 108.7(16)
C10 C9 C23 126(2)
C9 C10 C11 112.0(17)
C9 C10 C24 126(2)
C11 C10 C24 121(2)
N3 C11 C10 101.6(15)
C12 C11 N3 126.1(16)
C12 C11 C10 132.1(18)
C11 C12 C13 131.3(17)
N4 C13 C14 113.3(16)
C12 C13 N4 122.5(17)
C12 C13 C14 124.1(17)
O6 C14 C13 129(2)
O6 C14 C15 125(2)
C13 C14 C15 105.9(16)
C16 C15 C14 101.6(17)
C16 C15 C35 112.3(16)
C34 C15 C14 108.3(19)
C34 C15 C16 112.6(19)
C34 C15 C35 110(2)
C35 C15 C14 111.5(18)
N4 C16 C15 113.0(15)
C17 C16 N4 121.5(17)
C17 C16 C15 125.4(18)
C16 C17 C18 135.6(19)
C17 C18 N1 119.7(15)
C17 C18 C19 137(2)
C19 C18 N1 103.7(16)
C18 C19 C20 110.2(19)
C18 C19 C21 120(3)
C20 C19 C21 129(3)
C1 C20 C22 119(3)
C19 C20 C1 111.6(16)
C19 C20 C22 129(3)
O4 C26 C5 112.2(18)
O4 C26 C27 106.9(16)
C5 C26 C27 118.9(19)
O2 C27 C26 106.7(17)
C28 C27 O2 114(2)
C28 C27 C26 112(2)
C27 C28 C29 115(2)
O5 C29 C28 112(3)
O5 C29 C30 114(3)
C28 C29 C30 108(3)
O4 C30 C29 113(2)
O4 C30 C31 103(2)
C29 C30 C31 119(2)
O1 C32 O2 122(3)
O1 C32 C33 125(3)
O2 C32 C33 113(3)
O7 C35 C15 109.1(18)
O7 C35 C40 110.7(17)
C15 C35 C40 113.0(17)
O7 C36 C37 106(2)
C38 C36 O7 113(2)
C38 C36 C37 117(2)
C36 C38 O8 106(2)
C36 C38 C39 117(2)
C39 C38 O8 109(2)
C38 C39 C40 110(2)
O9 C40 C35 112.5(19)
O9 C40 C39 111.6(18)
C35 C40 C39 103.1(18)
O9 C41 C42 111(3)
O10 C41 O9 134(3)
O10 C41 C42 115(3)
N6 C43 C44 127.1(15)
N6 C43 C62 107.7(14)
C44 C43 C62 125.1(16)
C45 C44 C43 128.5(16)
N7 C45 C46 103.4(13)
C44 C45 N7 128.2(13)
C44 C45 C46 128.3(14)
O16 C46 C45 123.8(15)
O16 C46 C47 123.7(15)
C47 C46 C45 112.2(13)
C46 C47 C48 100.1(12)
C46 C47 C67 116.3(16)
C46 C47 C71 112.7(14)
C67 C47 C48 107.1(13)
C67 C47 C71 108.3(14)
C71 C47 C48 112.0(13)
N7 C48 C47 111.4(13)
N7 C48 C49 126.2(14)
C49 C48 C47 122.3(13)
C50 C49 C48 125.3(14)
N8 C50 C51 104.9(12)
C49 C50 N8 128.6(14)
C49 C50 C51 126.5(14)
C52 C51 C50 110.1(15)
C52 C51 C63 127.7(17)
C63 C51 C50 122.0(15)
C51 C52 C53 108.5(15)
C51 C52 C64 122(3)
C64 C52 C53 128(3)
N8 C53 C52 105.1(12)
N8 C53 C54 125.4(13)
C54 C53 C52 129.5(13)
C55 C54 C53 127.7(14)
N5 C55 C56 112.4(13)
C54 C55 N5 127.2(13)
C54 C55 C56 120.4(14)
O11 C56 C55 125.4(16)
O11 C56 C57 131.3(15)
C55 C56 C57 103.3(12)
C58 C57 C56 100.7(12)
C58 C57 C76 115.3(15)
C58 C57 C77 115.4(15)
C76 C57 C56 103.0(14)
C77 C57 C56 108.7(15)
C77 C57 C76 112.1(13)
N5 C58 C57 116.9(14)
N5 C58 C59 121.2(14)
C59 C58 C57 121.7(15)
C60 C59 C58 130.5(17)
N6 C60 C59 124.7(15)
N6 C60 C61 106.9(13)
C59 C60 C61 128.4(15)
C60 C61 C66 119.2(19)
C62 C61 C60 105.7(15)
C62 C61 C66 135(2)
C61 C62 C43 109.4(16)
C61 C62 C65 119(2)
C65 C62 C43 131(3)
O17 C69 O18 114(2)
O17 C69 C68 131(2)
O18 C69 C68 114(2)
O18 C70 C71 107.7(14)
O18 C70 C75 107.4(15)
C71 C70 C75 109.4(15)
O19 C71 C47 111.1(13)
O19 C71 C70 110.2(15)
C47 C71 C70 116.0(13)
O19 C72 C73 110(2)
O19 C72 C74 113.8(19)
C73 C72 C74 101(3)
O20 C74 C72 112(2)
C75 C74 O20 108(2)
C75 C74 C72 107(2)
C74 C75 C70 110(2)
O14 C77 C57 106.8(15)
O14 C77 C78 109.8(17)
C57 C77 C78 115.0(15)
O12 C78 C77 106.0(16)
O12 C78 C79 108.1(16)
C77 C78 C79 108.4(17)
C78 C79 C80 108(2)
O15 C80 C79 117(3)
O15 C80 C81 115(2)
C79 C80 C81 105.3(19)
O14 C81 C80 106(2)
O14 C81 C82 101(2)
C82 C81 C80 120(2)
O12 C83 C84 113(2)
O13 C83 O12 122(2)
O13 C83 C84 124(2)
N10 C85 C86 124.2(12)
C104 C85 N10 107.8(11)
C104 C85 C86 127.9(12)
C87 C86 C85 128.2(12)
N11 C87 C88 109.7(11)
C86 C87 N11 127.1(10)
C86 C87 C88 123.2(11)
O30 C88 C87 125.3(13)
O30 C88 C89 127.0(12)
C87 C88 C89 106.4(10)
C88 C89 C90 102.4(10)
C88 C89 C119 109.9(13)
C88 C89 C124 109.9(16)
C90 C89 C119 112.2(14)
C124 C89 C90 111.7(13)
C124 C89 C119 110.4(12)
N11 C90 C89 110.2(11)
C91 C90 N11 128.3(11)
C91 C90 C89 121.1(12)
C90 C91 C92 126.2(12)
N12 C92 C91 127.0(13)
N12 C92 C93 104.4(11)
C91 C92 C93 128.1(13)
C94 C93 C92 111.4(13)
C94 C93 C105 120(3)
C105 C93 C92 128(3)
C93 C94 C95 105.8(13)
C93 C94 C106 127.4(17)
C106 C94 C95 126.7(15)
N12 C95 C94 105.7(10)
C96 C95 N12 126.1(11)
C96 C95 C94 127.9(11)
C95 C96 C97 126.3(10)
N9 C97 C96 128.3(10)
N9 C97 C98 111.7(10)
C96 C97 C98 120.0(10)
O22 C98 C97 125.4(11)
O22 C98 C99 129.9(11)
C99 C98 C97 104.6(9)
C98 C99 C100 102.6(10)
C98 C99 C109 103.5(12)
C100 C99 C109 111.1(13)
C110 C99 C98 111.1(12)
C110 C99 C100 118.8(12)
C110 C99 C109 108.7(13)
N9 C100 C99 112.6(11)
N9 C100 C101 123.0(12)
C101 C100 C99 124.4(12)
C102 C101 C100 130.0(13)
N10 C102 C103 105.1(10)
C101 C102 N10 125.9(12)
C101 C102 C103 128.9(13)
C102 C103 C108 120.2(15)
C104 C103 C102 107.0(14)
C104 C103 C108 131.6(16)
C85 C104 C103 110.5(13)
C85 C104 C107 130.2(17)
C103 C104 C107 118.8(18)
O24 C110 C99 110.1(14)
O24 C110 C114 103.7(14)
C99 C110 C114 114.3(12)
O24 C111 C115 98.5(18)
C112 C111 O24 112.3(17)
C112 C111 C115 136(2)
O25 C112 C111 110(2)
O25 C112 C113 115(2)
C111 C112 C113 108.0(18)
C114 C113 C112 111(2)
O23 C114 C110 103.7(13)
O23 C114 C113 110.0(16)
C113 C114 C110 113.1(14)
O21 C116 O23 121(2)
O21 C116 C117 127(2)
O23 C116 C117 111(2)
O29 C118 C119 109.1(15)
C123 C118 O29 108.6(16)
C123 C118 C119 111.2(16)
O27 C119 C89 108.2(13)
O27 C119 C118 108.4(16)
C118 C119 C89 114.4(12)
C121 C120 O27 100.8(18)
C122 C120 O27 111.1(15)
C122 C120 C121 120(2)
C120 C122 O26 113(2)
C123 C122 O26 107.2(17)
C123 C122 C120 114.1(19)
C122 C123 C118 118(2)
O28 C125 O29 124(2)
O28 C125 C126 122.8(18)
O29 C125 C126 113.6(18)

loop_
_geom_bond_atom_site_label_1
_geom_bond_atom_site_label_2
_geom_bond_distance
O1 C32 1.27(4)
O2 C27 1.43(2)
O2 C32 1.36(3)
O3 C4 1.17(2)
O4 C26 1.42(2)
O4 C30 1.42(3)
O5 C29 1.36(4)
O6 C14 1.23(2)
O7 C35 1.42(2)
O7 C36 1.48(3)
O8 C38 1.53(4)
O9 C40 1.38(3)
O9 C41 1.22(3)
O10 C41 1.11(3)
O11 C56 1.185(18)
O12 C78 1.50(2)
O12 C83 1.36(3)
O13 C83 1.26(3)
O14 C77 1.39(2)
O14 C81 1.47(3)
O15 C80 1.31(3)
O16 C46 1.23(2)
O17 C69 1.25(3)
O18 C69 1.40(3)
O18 C70 1.37(2)
O19 C71 1.46(2)
O19 C72 1.34(3)
O20 C74 1.53(4)
O21 C116 1.25(3)
O22 C98 1.222(15)
O23 C114 1.48(2)
O23 C116 1.33(3)
O24 C110 1.399(18)
O24 C111 1.50(2)
O25 C112 1.33(3)
O26 C122 1.56(3)
O27 C119 1.436(19)
O27 C120 1.55(3)
O28 C125 1.19(3)
O29 C118 1.43(2)
O29 C125 1.35(2)
O30 C88 1.191(18)
O31 C158 1.18(3)
O32 C156 1.44(3)
O32 C158 1.30(3)
O33 C146 1.23(3)
O34 C152 1.39(3)
O34 C153 1.43(3)
O35 C154 1.31(3)
O36 C167 1.62(5)
O37 C162 1.45(3)
O37 C167 1.13(4)
O38 C136 1.21(2)
O39 C161 1.38(3)
O39 C165 1.48(3)
O40 C164 1.43(3)
N13 C139 1.32(2)
N13 C142 1.41(2)
N14 C127 1.28(2)
N14 C144 1.42(2)
N15 C129 1.41(2)
N15 C132 1.34(2)
N16 C134 1.38(2)
N16 C137 1.366(19)
C127 C128 1.40(2)
C127 C146 1.53(3)
C128 C129 1.38(2)
C129 C130 1.41(2)
C130 C131 1.36(3)
C130 C148 1.4997(15)
C131 C132 1.40(2)
C131 C147 1.37(4)
C132 C133 1.39(2)
C133 C134 1.35(3)
C134 C135 1.54(2)
C135 C136 1.45(3)
C135 C160 1.60(4)
C135 C161 1.58(3)
C136 C137 1.51(2)
C137 C138 1.36(2)
C138 C139 1.45(2)
C139 C140 1.44(2)
C140 C141 1.33(3)
C140 C149 1.45(4)
C141 C142 1.45(2)
C141 C150 1.48(4)
C142 C143 1.37(3)
C143 C144 1.36(3)
C144 C145 1.51(2)
C145 C146 1.56(3)
C145 C151 1.59(4)
C145 C152 1.48(3)
C152 C156 1.69(4)
C153 C154 1.73(4)
C153 C157 1.4999(15)
C154 C155 1.47(4)
C155 C156 1.45(3)
C158 C159 1.38(3)
C161 C162 1.44(4)
C162 C163 1.53(4)
C163 C164 1.54(5)
C164 C165 1.39(4)
C165 C166 1.59(4)
C167 C168 1.540(7)
N1 C1 1.40(2)
N1 C18 1.49(2)
N2 C3 1.33(2)
N2 C6 1.30(3)
N3 C8 1.398(3)
N3 C11 1.44(2)
N4 C13 1.43(2)
N4 C16 1.44(2)
N5 C55 1.38(2)
N5 C58 1.33(2)
N6 C43 1.36(2)
N6 C60 1.35(2)
N7 C45 1.416(18)
N7 C48 1.33(2)
N8 C50 1.402(18)
N8 C53 1.378(19)
N9 C97 1.340(15)
N9 C100 1.386(19)
N10 C85 1.380(17)
N10 C102 1.371(17)
N11 C87 1.411(16)
N11 C90 1.366(17)
N12 C92 1.362(17)
N12 C95 1.398(15)
C1 C2 1.37(3)
C1 C20 1.42(3)
C2 C3 1.38(3)
C3 C4 1.51(3)
C4 C5 1.51(3)
C5 C6 1.60(3)
C5 C25 1.55(3)
C5 C26 1.48(3)
C6 C7 1.40(3)
C7 C8 1.40(2)
C8 C9 1.42(2)
C9 C10 1.31(3)
C9 C23 1.44(4)
C10 C11 1.49(3)
C10 C24 1.62(5)
C11 C12 1.30(3)
C12 C13 1.39(3)
C13 C14 1.43(3)
C14 C15 1.60(3)
C15 C16 1.49(3)
C15 C34 1.46(3)
C15 C35 1.54(3)
C16 C17 1.31(2)
C17 C18 1.37(3)
C18 C19 1.37(2)
C19 C20 1.38(3)
C19 C21 1.42(6)
C20 C22 1.47(4)
C26 C27 1.52(3)
C27 C28 1.39(4)
C28 C29 1.39(4)
C29 C30 1.51(4)
C30 C31 1.59(3)
C32 C33 1.49(4)
C35 C40 1.56(3)
C36 C37 1.53(3)
C36 C38 1.41(4)
C38 C39 1.53(3)
C39 C40 1.61(3)
C41 C42 1.62(4)
C43 C44 1.38(2)
C43 C62 1.39(3)
C44 C45 1.31(2)
C45 C46 1.54(2)
C46 C47 1.42(2)
C47 C48 1.58(2)
C47 C67 1.52(3)
C47 C71 1.53(2)
C48 C49 1.42(2)
C49 C50 1.39(2)
C50 C51 1.44(2)
C51 C52 1.34(2)
C51 C63 1.40(3)
C52 C53 1.47(2)
C52 C64 1.47(4)
C53 C54 1.39(2)
C54 C55 1.36(2)
C55 C56 1.49(2)
C56 C57 1.56(2)
C57 C58 1.46(2)
C57 C76 1.51(3)
C57 C77 1.49(3)
C58 C59 1.39(2)
C59 C60 1.38(2)
C60 C61 1.46(2)
C61 C62 1.36(3)
C61 C66 1.4998(15)
C62 C65 1.37(5)
C68 C69 1.42(3)
C70 C71 1.56(3)
C70 C75 1.59(3)
C72 C73 1.48(4)
C72 C74 1.65(4)
C74 C75 1.51(3)
C77 C78 1.52(3)
C78 C79 1.53(3)
C79 C80 1.53(3)
C80 C81 1.55(4)
C81 C82 1.52(3)
C83 C84 1.49(4)
C85 C86 1.425(18)
C85 C104 1.34(2)
C86 C87 1.331(18)
C87 C88 1.501(15)
C88 C89 1.52(2)
C89 C90 1.569(18)
C89 C119 1.57(2)
C89 C124 1.53(3)
C90 C91 1.332(19)
C91 C92 1.382(18)
C92 C93 1.40(2)
C93 C94 1.39(2)
C93 C105 1.39(4)
C94 C95 1.423(19)
C94 C106 1.42(3)
C95 C96 1.376(17)
C96 C97 1.399(17)
C97 C98 1.525(14)
C98 C99 1.497(18)
C99 C100 1.508(18)
C99 C109 1.56(3)
C99 C110 1.50(2)
C100 C101 1.389(19)
C101 C102 1.347(17)
C102 C103 1.444(19)
C103 C104 1.36(2)
C103 C108 1.56(4)
C104 C107 1.48(3)
C110 C114 1.61(3)
C111 C112 1.48(4)
C111 C115 1.71(4)
C112 C113 1.53(3)
C113 C114 1.52(3)
C116 C117 1.42(3)
C118 C119 1.47(3)
C118 C123 1.42(3)
C120 C121 1.53(3)
C120 C122 1.43(3)
C122 C123 1.40(3)
C125 C126 1.48(3)

loop_
_platon_squeeze_void_nr
_platon_squeeze_void_average_x
_platon_squeeze_void_average_y
_platon_squeeze_void_average_z
_platon_squeeze_void_volume
_platon_squeeze_void_count_electrons
_platon_squeeze_void_content
1 0.120 0.259 -0.326 846 208 ' '
2 0.379 0.679 0.326 846 211 ' '
3 0.620 0.748 -0.326 846 208 ' '
4 0.880 1.179 0.326 846 211 ' '
5 0.241 0.926 0.040 19 0 ' '
6 0.741 0.426 0.040 19 0 ' '
7 0.204 0.774 0.066 4 0 ' '
8 0.704 0.274 0.066 4 0 ' '
9 0.108 0.120 0.126 50 9 ' '
10 0.608 0.620 0.126 50 9 ' '
11 0.392 0.620 0.874 50 9 ' '
12 0.892 0.120 0.874 50 9 ' '
13 0.296 0.274 0.934 4 0 ' '
14 0.796 0.774 0.934 4 0 ' '
15 0.259 0.426 0.959 19 0 ' '
16 0.759 0.926 0.959 19 0 ' '

loop_
_twin_individual_id
_twin_individual_mass_fraction_refined
1 0.557(5)
2 0.443(5)
